data_4065664
loop_
_publ_author_name
'Janssen, Thomas'
'Severin, Ren\'e'
'Diekmann, Mira'
'Friedemann, Marion'
'Haase, Detlev'
'Saak, Wolfgang'
'Doye, Sven'
'Beckhaus, R\"udiger'

_publ_section_title
;
 Bis(\h5:\h1-pentafulvene)titanium Complexes: Catalysts for Intramolecular
 Alkene Hydroamination and Reagents for Selective Reactions with
 N&#x2212;H Acidic Substrates&#x2020;
;
_journal_issue 7
_journal_name_full Organometallics
_journal_page_first 1806
_journal_paper_doi 10.1021/om100056q
_journal_volume 29
_journal_year 2010
_chemical_formula_sum 'C66 H68 N2 Ti'
_chemical_formula_weight 937.12
_chemical_name_systematic
; 
 ? 
;
_space_group_IT_number 14
_symmetry_cell_setting monoclinic
_symmetry_space_group_name_Hall '-P 2ybc'
_symmetry_space_group_name_H-M 'P 1 21/c 1'
_atom_sites_solution_hydrogens geom
_atom_sites_solution_primary direct
_atom_sites_solution_secondary difmap
_audit_creation_method SHELXL-97
_cell_angle_alpha 90.00
_cell_angle_beta 90.453(10)
_cell_angle_gamma 90.00
_cell_formula_units_Z 8
_cell_length_a 33.399(3)
_cell_length_b 18.5238(11)
_cell_length_c 17.2508(11)
_cell_measurement_temperature 153(2)
_cell_volume 10672.3(13)
_computing_cell_refinement 'IPDS (Stoe, 1999)'
_computing_data_collection 'IPDS (Stoe, 1999)'
_computing_data_reduction 'XRED (Stoe, 1997)'
_computing_molecular_graphics 'Ortep-3 for Windows (Farrugia, 1997)'
_computing_publication_material 'SHELX-97 (Sheldrick, 1997)'
_computing_structure_refinement 'SHELXL-97 (Sheldrick, 1997)'
_computing_structure_solution 'SHELXS-97 (Sheldrick, 1990)'
_diffrn_ambient_temperature 153(2)
_diffrn_measured_fraction_theta_full 0.967
_diffrn_measured_fraction_theta_max 0.955
_diffrn_measurement_device_type 'Stoe IPDS'
_diffrn_radiation_monochromator graphite
_diffrn_radiation_source 'fine-focus sealed tube'
_diffrn_radiation_type MoK\a
_diffrn_radiation_wavelength 0.71073
_diffrn_reflns_av_R_equivalents 0.2384
_diffrn_reflns_av_sigmaI/netI 0.4676
_diffrn_reflns_limit_h_max 41
_diffrn_reflns_limit_h_min -41
_diffrn_reflns_limit_k_max 22
_diffrn_reflns_limit_k_min -22
_diffrn_reflns_limit_l_max 20
_diffrn_reflns_limit_l_min -19
_diffrn_reflns_number 89546
_diffrn_reflns_theta_full 25.00
_diffrn_reflns_theta_max 26.13
_diffrn_reflns_theta_min 2.02
_exptl_absorpt_coefficient_mu 0.202
_exptl_absorpt_correction_type none
_exptl_crystal_colour brown
_exptl_crystal_density_diffrn 1.166
_exptl_crystal_density_method 'not measured'
_exptl_crystal_description plate
_exptl_crystal_F_000 4000
_exptl_crystal_size_max 0.35
_exptl_crystal_size_mid 0.17
_exptl_crystal_size_min 0.04
_refine_diff_density_max 0.459
_refine_diff_density_min -0.388
_refine_diff_density_rms 0.041
_refine_ls_extinction_method none
_refine_ls_goodness_of_fit_ref 0.491
_refine_ls_hydrogen_treatment constr
_refine_ls_matrix_type full
_refine_ls_number_parameters 1181
_refine_ls_number_reflns 20303
_refine_ls_number_restraints 0
_refine_ls_restrained_S_all 0.491
_refine_ls_R_factor_all 0.2116
_refine_ls_R_factor_gt 0.0456
_refine_ls_shift/su_max 0.001
_refine_ls_shift/su_mean 0.000
_refine_ls_structure_factor_coef Fsqd
_refine_ls_weighting_details 'calc w=1/[\s^2^(Fo^2^)+(0.0000P)^2^+0.0000P] where P=(Fo^2^+2Fc^2^)/3'
_refine_ls_weighting_scheme calc
_refine_ls_wR_factor_gt 0.0660
_refine_ls_wR_factor_ref 0.0921
_reflns_number_gt 4430
_reflns_number_total 20303
_reflns_threshold_expression >2sigma(I)
_cod_data_source_file om100056q_si_002.cif
_cod_data_source_block 5c
_cod_original_cell_volume 10672.3(14)
_cod_original_sg_symbol_H-M P21/c
_cod_database_code 4065664

loop_
_symmetry_equiv_pos_as_xyz
'x, y, z'
'-x, y+1/2, -z+1/2'
'-x, -y, -z'
'x, -y-1/2, z-1/2'

loop_
_atom_site_label
_atom_site_type_symbol
_atom_site_fract_x
_atom_site_fract_y
_atom_site_fract_z
_atom_site_U_iso_or_equiv
_atom_site_adp_type
_atom_site_occupancy
_atom_site_symmetry_multiplicity
_atom_site_calc_flag
_atom_site_refinement_flags
Ti1 Ti 0.27928(2) 0.28529(4) 0.35318(5) 0.0312(2) Uani 1 1 d .
N1 N 0.24040(11) 0.31957(17) 0.4345(2) 0.0359(11) Uani 1 1 d .
H1N H 0.2160 0.3039 0.4252 0.043 Uiso 1 1 calc R
N2 N 0.31593(10) 0.23471(16) 0.4301(2) 0.0312(10) Uani 1 1 d .
H2N H 0.3403 0.2529 0.4309 0.037 Uiso 1 1 calc R
C1 C 0.24226(13) 0.3619(2) 0.5018(3) 0.0329(12) Uani 1 1 d .
C2 C 0.27924(14) 0.3792(2) 0.5368(3) 0.0381(13) Uani 1 1 d .
H2 H 0.3032 0.3606 0.5152 0.046 Uiso 1 1 calc R
C3 C 0.28141(14) 0.4237(2) 0.6034(3) 0.0393(14) Uani 1 1 d .
H3 H 0.3069 0.4356 0.6245 0.047 Uiso 1 1 calc R
C4 C 0.24721(15) 0.4502(2) 0.6387(3) 0.0375(13) Uani 1 1 d .
H4 H 0.2492 0.4793 0.6839 0.045 Uiso 1 1 calc R
C5 C 0.20933(14) 0.4333(2) 0.6061(3) 0.0321(12) Uani 1 1 d .
C6 C 0.17358(15) 0.4593(2) 0.6405(3) 0.0419(14) Uani 1 1 d .
H6 H 0.1755 0.4900 0.6845 0.050 Uiso 1 1 calc R
C7 C 0.13630(15) 0.4413(2) 0.6119(3) 0.0518(16) Uani 1 1 d .
H7 H 0.1129 0.4593 0.6362 0.062 Uiso 1 1 calc R
C8 C 0.13298(14) 0.3962(2) 0.5463(3) 0.0443(14) Uani 1 1 d .
H8 H 0.1074 0.3830 0.5266 0.053 Uiso 1 1 calc R
C9 C 0.16695(13) 0.3715(2) 0.5115(3) 0.0341(12) Uani 1 1 d .
H9 H 0.1644 0.3421 0.4667 0.041 Uiso 1 1 calc R
C10 C 0.20600(13) 0.3883(2) 0.5399(3) 0.0274(11) Uani 1 1 d .
C11 C 0.31136(13) 0.1775(2) 0.4821(3) 0.0343(12) Uani 1 1 d .
C12 C 0.27508(13) 0.1593(2) 0.5123(3) 0.0386(13) Uani 1 1 d .
H12 H 0.2525 0.1881 0.4991 0.046 Uiso 1 1 calc R
C13 C 0.26938(14) 0.1001(2) 0.5619(3) 0.0426(14) Uani 1 1 d .
H13 H 0.2434 0.0894 0.5808 0.051 Uiso 1 1 calc R
C14 C 0.30175(15) 0.0573(2) 0.5832(3) 0.0392(13) Uani 1 1 d .
H14 H 0.2980 0.0168 0.6161 0.047 Uiso 1 1 calc R
C15 C 0.34058(14) 0.0744(2) 0.5556(3) 0.0363(13) Uani 1 1 d .
C16 C 0.37511(15) 0.0326(2) 0.5794(3) 0.0442(14) Uani 1 1 d .
H16 H 0.3716 -0.0072 0.6134 0.053 Uiso 1 1 calc R
C17 C 0.41250(16) 0.0491(2) 0.5541(3) 0.0518(16) Uani 1 1 d .
H17 H 0.4348 0.0218 0.5718 0.062 Uiso 1 1 calc R
C18 C 0.41824(14) 0.1067(2) 0.5019(3) 0.0472(14) Uani 1 1 d .
H18 H 0.4442 0.1171 0.4825 0.057 Uiso 1 1 calc R
C19 C 0.38604(13) 0.1472(2) 0.4795(3) 0.0379(13) Uani 1 1 d .
H19 H 0.3901 0.1862 0.4448 0.045 Uiso 1 1 calc R
C20 C 0.34610(13) 0.1331(2) 0.5064(3) 0.0317(12) Uani 1 1 d .
C21 C 0.34480(13) 0.3326(2) 0.3073(3) 0.0304(11) Uani 1 1 d .
C22 C 0.33256(13) 0.3751(2) 0.3716(3) 0.0353(12) Uani 1 1 d .
H22 H 0.3464 0.3787 0.4198 0.042 Uiso 1 1 calc R
C23 C 0.29652(13) 0.4109(2) 0.3522(3) 0.0387(13) Uani 1 1 d .
H23 H 0.2821 0.4432 0.3845 0.046 Uiso 1 1 calc R
C24 C 0.28575(14) 0.3900(2) 0.2762(3) 0.0411(14) Uani 1 1 d .
H24 H 0.2623 0.4046 0.2490 0.049 Uiso 1 1 calc R
C25 C 0.31603(13) 0.3433(2) 0.2474(3) 0.0338(12) Uani 1 1 d .
H25 H 0.3168 0.3228 0.1969 0.041 Uiso 1 1 calc R
C26 C 0.38424(13) 0.2921(2) 0.3042(3) 0.0383(13) Uani 1 1 d .
H26 H 0.3861 0.2640 0.3536 0.046 Uiso 1 1 calc R
C27 C 0.42022(14) 0.3436(2) 0.3047(3) 0.0362(12) Uani 1 1 d .
C28 C 0.45297(15) 0.3315(3) 0.3538(3) 0.0538(15) Uani 1 1 d .
H28 H 0.4527 0.2911 0.3876 0.065 Uiso 1 1 calc R
C29 C 0.48627(15) 0.3775(3) 0.3543(3) 0.0609(17) Uani 1 1 d .
H29 H 0.5079 0.3682 0.3889 0.073 Uiso 1 1 calc R
C30 C 0.48794(15) 0.4350(3) 0.3063(4) 0.0572(16) Uani 1 1 d .
C31 C 0.45518(14) 0.4501(3) 0.2585(3) 0.0524(15) Uani 1 1 d .
H31 H 0.4554 0.4913 0.2257 0.063 Uiso 1 1 calc R
C32 C 0.42176(13) 0.4038(2) 0.2593(3) 0.0436(14) Uani 1 1 d .
H32 H 0.3994 0.4149 0.2270 0.052 Uiso 1 1 calc R
C33 C 0.52556(15) 0.4846(3) 0.3054(4) 0.091(2) Uani 1 1 d .
H33A H 0.5457 0.4659 0.3419 0.136 Uiso 1 1 calc R
H33B H 0.5179 0.5336 0.3208 0.136 Uiso 1 1 calc R
H33C H 0.5368 0.4857 0.2531 0.136 Uiso 1 1 calc R
C34 C 0.38715(12) 0.2362(2) 0.2381(3) 0.0364(12) Uani 1 1 d .
C35 C 0.39446(13) 0.2524(3) 0.1633(3) 0.0475(14) Uani 1 1 d .
H35 H 0.3976 0.3018 0.1497 0.057 Uiso 1 1 calc R
C36 C 0.39775(15) 0.2004(2) 0.1039(3) 0.0509(15) Uani 1 1 d .
H36 H 0.4027 0.2147 0.0520 0.061 Uiso 1 1 calc R
C37 C 0.39357(14) 0.1271(2) 0.1230(3) 0.0416(14) Uani 1 1 d .
C38 C 0.38553(13) 0.1095(2) 0.1989(4) 0.0456(15) Uani 1 1 d .
H38 H 0.3821 0.0602 0.2122 0.055 Uiso 1 1 calc R
C39 C 0.38219(14) 0.1620(2) 0.2572(3) 0.0474(14) Uani 1 1 d .
H39 H 0.3767 0.1480 0.3090 0.057 Uiso 1 1 calc R
C40 C 0.39633(16) 0.0695(3) 0.0607(3) 0.0612(17) Uani 1 1 d .
H40A H 0.4037 0.0233 0.0846 0.092 Uiso 1 1 calc R
H40B H 0.4167 0.0833 0.0230 0.092 Uiso 1 1 calc R
H40C H 0.3704 0.0647 0.0344 0.092 Uiso 1 1 calc R
C41 C 0.21531(13) 0.2483(2) 0.2881(3) 0.0317(11) Uani 1 1 d .
C42 C 0.24544(13) 0.2493(2) 0.2321(3) 0.0388(12) Uani 1 1 d .
H42 H 0.2458 0.2794 0.1875 0.047 Uiso 1 1 calc R
C43 C 0.27569(14) 0.1973(2) 0.2530(3) 0.0381(13) Uani 1 1 d .
H43 H 0.2999 0.1878 0.2262 0.046 Uiso 1 1 calc R
C44 C 0.26246(14) 0.1633(2) 0.3210(3) 0.0384(14) Uani 1 1 d .
H44 H 0.2759 0.1250 0.3470 0.046 Uiso 1 1 calc R
C45 C 0.22646(13) 0.1944(2) 0.3445(3) 0.0343(13) Uani 1 1 d .
H45 H 0.2119 0.1822 0.3897 0.041 Uiso 1 1 calc R
C46 C 0.17629(13) 0.2931(2) 0.2858(3) 0.0410(13) Uani 1 1 d .
H46 H 0.1794 0.3320 0.3255 0.049 Uiso 1 1 calc R
C47 C 0.14014(13) 0.2480(2) 0.3098(3) 0.0393(13) Uani 1 1 d .
C48 C 0.13531(14) 0.1764(2) 0.2847(3) 0.0469(15) Uani 1 1 d .
H48 H 0.1549 0.1547 0.2527 0.056 Uiso 1 1 calc R
C49 C 0.10161(15) 0.1369(3) 0.3070(3) 0.0540(16) Uani 1 1 d .
H49 H 0.0987 0.0886 0.2894 0.065 Uiso 1 1 calc R
C50 C 0.07209(15) 0.1666(3) 0.3546(4) 0.0560(16) Uani 1 1 d .
C51 C 0.07739(15) 0.2365(3) 0.3793(3) 0.0512(15) Uani 1 1 d .
H51 H 0.0582 0.2574 0.4129 0.061 Uiso 1 1 calc R
C52 C 0.11053(14) 0.2779(3) 0.3560(3) 0.0459(14) Uani 1 1 d .
H52 H 0.1127 0.3269 0.3720 0.055 Uiso 1 1 calc R
C53 C 0.03602(15) 0.1213(3) 0.3769(4) 0.083(2) Uani 1 1 d .
H53A H 0.0176 0.1506 0.4078 0.124 Uiso 1 1 calc R
H53B H 0.0449 0.0796 0.4074 0.124 Uiso 1 1 calc R
H53C H 0.0222 0.1045 0.3299 0.124 Uiso 1 1 calc R
C54 C 0.16961(13) 0.3304(2) 0.2088(3) 0.0346(12) Uani 1 1 d .
C55 C 0.16328(14) 0.2916(2) 0.1393(3) 0.0432(14) Uani 1 1 d .
H55 H 0.1633 0.2403 0.1405 0.052 Uiso 1 1 calc R
C56 C 0.15711(14) 0.3265(2) 0.0699(3) 0.0460(15) Uani 1 1 d .
H56 H 0.1523 0.2987 0.0245 0.055 Uiso 1 1 calc R
C57 C 0.15777(14) 0.4020(3) 0.0645(3) 0.0454(15) Uani 1 1 d .
C58 C 0.16380(15) 0.4404(2) 0.1322(3) 0.0458(15) Uani 1 1 d .
H58 H 0.1639 0.4917 0.1304 0.055 Uiso 1 1 calc R
C59 C 0.16976(13) 0.4057(2) 0.2031(3) 0.0424(14) Uani 1 1 d .
H59 H 0.1740 0.4339 0.2485 0.051 Uiso 1 1 calc R
C60 C 0.15182(16) 0.4382(3) -0.0134(3) 0.0661(18) Uani 1 1 d .
H60A H 0.1261 0.4231 -0.0358 0.099 Uiso 1 1 calc R
H60B H 0.1735 0.4241 -0.0482 0.099 Uiso 1 1 calc R
H60C H 0.1520 0.4907 -0.0066 0.099 Uiso 1 1 calc R
Ti2 Ti 0.76864(2) 0.24427(4) 0.38658(5) 0.0299(2) Uani 1 1 d .
N3 N 0.73614(10) 0.29438(17) 0.3021(2) 0.0326(10) Uani 1 1 d .
H3N H 0.7109 0.2806 0.3011 0.039 Uiso 1 1 calc R
N4 N 0.80745(10) 0.19672(16) 0.3127(2) 0.0320(10) Uani 1 1 d .
H4N H 0.8325 0.2087 0.3218 0.038 Uiso 1 1 calc R
C61 C 0.74482(13) 0.3460(2) 0.2450(3) 0.0341(12) Uani 1 1 d .
C62 C 0.78342(13) 0.3565(2) 0.2181(3) 0.0375(13) Uani 1 1 d .
H62 H 0.8042 0.3257 0.2363 0.045 Uiso 1 1 calc R
C63 C 0.79287(14) 0.4115(2) 0.1647(3) 0.0452(14) Uani 1 1 d .
H63 H 0.8200 0.4191 0.1505 0.054 Uiso 1 1 calc R
C64 C 0.76324(14) 0.4542(2) 0.1329(3) 0.0385(13) Uani 1 1 d .
H64 H 0.7698 0.4912 0.0972 0.046 Uiso 1 1 calc R
C65 C 0.72250(14) 0.4423(2) 0.1542(3) 0.0336(12) Uani 1 1 d .
C66 C 0.69098(14) 0.4826(2) 0.1180(3) 0.0375(13) Uani 1 1 d .
H66 H 0.6974 0.5173 0.0796 0.045 Uiso 1 1 calc R
C67 C 0.65207(17) 0.4723(2) 0.1371(3) 0.0506(15) Uani 1 1 d .
H67 H 0.6317 0.4996 0.1120 0.061 Uiso 1 1 calc R
C68 C 0.64187(14) 0.4212(2) 0.1943(3) 0.0465(15) Uani 1 1 d .
H68 H 0.6147 0.4140 0.2081 0.056 Uiso 1 1 calc R
C69 C 0.67217(14) 0.3816(2) 0.2301(3) 0.0395(13) Uani 1 1 d .
H69 H 0.6652 0.3477 0.2690 0.047 Uiso 1 1 calc R
C70 C 0.71301(13) 0.3899(2) 0.2106(3) 0.0284(11) Uani 1 1 d .
C71 C 0.80306(13) 0.1493(2) 0.2509(3) 0.0315(12) Uani 1 1 d .
C72 C 0.76585(14) 0.1377(2) 0.2146(3) 0.0398(13) Uani 1 1 d .
H72 H 0.7434 0.1648 0.2315 0.048 Uiso 1 1 calc R
C73 C 0.76070(15) 0.0881(2) 0.1551(3) 0.0446(15) Uani 1 1 d .
H73 H 0.7346 0.0800 0.1346 0.053 Uiso 1 1 calc R
C74 C 0.79234(17) 0.0505(2) 0.1254(3) 0.0471(15) Uani 1 1 d .
H74 H 0.7882 0.0173 0.0841 0.057 Uiso 1 1 calc R
C75 C 0.83133(15) 0.0614(2) 0.1566(3) 0.0376(13) Uani 1 1 d .
C76 C 0.86528(17) 0.0256(2) 0.1251(3) 0.0544(16) Uani 1 1 d .
H76 H 0.8618 -0.0061 0.0823 0.065 Uiso 1 1 calc R
C77 C 0.90247(16) 0.0359(3) 0.1550(4) 0.0617(18) Uani 1 1 d .
H77 H 0.9245 0.0121 0.1317 0.074 Uiso 1 1 calc R
C78 C 0.90951(16) 0.0814(3) 0.2205(4) 0.0569(16) Uani 1 1 d .
H78 H 0.9356 0.0873 0.2417 0.068 Uiso 1 1 calc R
C79 C 0.87688(13) 0.1167(2) 0.2520(3) 0.0424(13) Uani 1 1 d .
H79 H 0.8807 0.1465 0.2963 0.051 Uiso 1 1 calc R
C80 C 0.83739(13) 0.1094(2) 0.2196(3) 0.0309(12) Uani 1 1 d .
C81 C 0.83366(12) 0.2819(2) 0.4523(3) 0.0306(12) Uani 1 1 d .
C82 C 0.82377(13) 0.3315(2) 0.3927(3) 0.0349(12) Uani 1 1 d .
H82 H 0.8392 0.3403 0.3475 0.042 Uiso 1 1 calc R
C83 C 0.78766(14) 0.3656(2) 0.4110(3) 0.0436(14) Uani 1 1 d .
H83 H 0.7749 0.4024 0.3814 0.052 Uiso 1 1 calc R
C84 C 0.77362(14) 0.3364(2) 0.4800(3) 0.0439(14) Uani 1 1 d .
H84 H 0.7494 0.3488 0.5051 0.053 Uiso 1 1 calc R
C85 C 0.80247(13) 0.2839(2) 0.5062(3) 0.0378(13) Uani 1 1 d .
H85 H 0.8007 0.2556 0.5520 0.045 Uiso 1 1 calc R
C86 C 0.87287(12) 0.2386(2) 0.4560(3) 0.0339(12) Uani 1 1 d .
H86 H 0.8710 0.2007 0.4149 0.041 Uiso 1 1 calc R
C87 C 0.90880(13) 0.2863(2) 0.4359(3) 0.0341(12) Uani 1 1 d .
C88 C 0.91273(14) 0.3555(2) 0.4670(3) 0.0442(14) Uani 1 1 d .
H88 H 0.8922 0.3748 0.4987 0.053 Uiso 1 1 calc R
C89 C 0.94716(15) 0.3969(2) 0.4512(3) 0.0550(16) Uani 1 1 d .
H89 H 0.9497 0.4436 0.4733 0.066 Uiso 1 1 calc R
C90 C 0.97740(15) 0.3707(3) 0.4043(3) 0.0529(16) Uani 1 1 d .
C91 C 0.97322(15) 0.3019(3) 0.3752(3) 0.0549(16) Uani 1 1 d .
H91 H 0.9936 0.2821 0.3436 0.066 Uiso 1 1 calc R
C92 C 0.93922(13) 0.2608(2) 0.3918(3) 0.0414(13) Uani 1 1 d .
H92 H 0.9373 0.2133 0.3714 0.050 Uiso 1 1 calc R
C93 C 1.01428(15) 0.4157(3) 0.3886(4) 0.084(2) Uani 1 1 d .
H93A H 1.0071 0.4562 0.3546 0.126 Uiso 1 1 calc R
H93B H 1.0346 0.3857 0.3634 0.126 Uiso 1 1 calc R
H93C H 1.0250 0.4343 0.4377 0.126 Uiso 1 1 calc R
C94 C 0.88098(12) 0.1995(2) 0.5320(3) 0.0335(12) Uani 1 1 d .
C95 C 0.88126(13) 0.2333(2) 0.6045(3) 0.0392(13) Uani 1 1 d .
H95 H 0.8742 0.2829 0.6076 0.047 Uiso 1 1 calc R
C96 C 0.89147(13) 0.1972(2) 0.6715(3) 0.0392(13) Uani 1 1 d .
H96 H 0.8907 0.2219 0.7197 0.047 Uiso 1 1 calc R
C97 C 0.90277(13) 0.1254(2) 0.6698(3) 0.0367(13) Uani 1 1 d .
C98 C 0.90343(14) 0.0913(2) 0.5993(3) 0.0418(14) Uani 1 1 d .
H98 H 0.9115 0.0422 0.5969 0.050 Uiso 1 1 calc R
C99 C 0.89265(13) 0.1266(2) 0.5312(3) 0.0406(13) Uani 1 1 d .
H99 H 0.8932 0.1011 0.4835 0.049 Uiso 1 1 calc R
C100 C 0.91242(16) 0.0850(2) 0.7445(3) 0.0587(17) Uani 1 1 d .
H10A H 0.8880 0.0622 0.7641 0.088 Uiso 1 1 calc R
H10B H 0.9229 0.1189 0.7832 0.088 Uiso 1 1 calc R
H10C H 0.9325 0.0477 0.7341 0.088 Uiso 1 1 calc R
C101 C 0.70160(12) 0.2132(2) 0.4360(3) 0.0304(12) Uani 1 1 d .
C102 C 0.70970(12) 0.1664(2) 0.3735(3) 0.0324(12) Uani 1 1 d .
H102 H 0.6949 0.1644 0.3262 0.039 Uiso 1 1 calc R
C103 C 0.74329(13) 0.1232(2) 0.3922(3) 0.0383(13) Uani 1 1 d .
H103 H 0.7549 0.0871 0.3603 0.046 Uiso 1 1 calc R
C104 C 0.75652(14) 0.1437(2) 0.4680(3) 0.0400(14) Uani 1 1 d .
H104 H 0.7790 0.1249 0.4955 0.048 Uiso 1 1 calc R
C105 C 0.72951(13) 0.1979(2) 0.4947(3) 0.0381(13) Uani 1 1 d .
H105 H 0.7303 0.2200 0.5444 0.046 Uiso 1 1 calc R
C106 C 0.66742(12) 0.2688(2) 0.4379(3) 0.0367(13) Uani 1 1 d .
H106 H 0.6750 0.3074 0.4001 0.044 Uiso 1 1 calc R
C107 C 0.62749(13) 0.2373(2) 0.4079(3) 0.0381(13) Uani 1 1 d .
C108 C 0.60263(13) 0.2799(3) 0.3613(3) 0.0475(14) Uani 1 1 d .
H108 H 0.6107 0.3274 0.3478 0.057 Uiso 1 1 calc R
C109 C 0.56535(15) 0.2527(3) 0.3338(3) 0.0641(16) Uani 1 1 d .
H109 H 0.5492 0.2815 0.3005 0.077 Uiso 1 1 calc R
C110 C 0.55245(16) 0.1849(3) 0.3550(4) 0.0691(19) Uani 1 1 d .
C111 C 0.57620(16) 0.1439(3) 0.4045(4) 0.0635(18) Uani 1 1 d .
H111 H 0.5670 0.0983 0.4221 0.076 Uiso 1 1 calc R
C112 C 0.61451(15) 0.1700(2) 0.4291(3) 0.0516(15) Uani 1 1 d .
H112 H 0.6312 0.1403 0.4605 0.062 Uiso 1 1 calc R
C113 C 0.51140(16) 0.1528(3) 0.3274(5) 0.111(3) Uani 1 1 d .
H11A H 0.4901 0.1694 0.3619 0.167 Uiso 1 1 calc R
H11B H 0.5127 0.1000 0.3287 0.167 Uiso 1 1 calc R
H11C H 0.5056 0.1689 0.2744 0.167 Uiso 1 1 calc R
C114 C 0.66155(13) 0.3067(2) 0.5148(3) 0.0316(12) Uani 1 1 d .
C115 C 0.66002(13) 0.3824(2) 0.5158(3) 0.0378(13) Uani 1 1 d .
H115 H 0.6642 0.4090 0.4695 0.045 Uiso 1 1 calc R
C116 C 0.65229(14) 0.4189(3) 0.5858(3) 0.0477(15) Uani 1 1 d .
H116 H 0.6514 0.4701 0.5859 0.057 Uiso 1 1 calc R
C117 C 0.64606(14) 0.3822(2) 0.6541(3) 0.0433(14) Uani 1 1 d .
C118 C 0.64775(13) 0.3070(2) 0.6518(3) 0.0449(14) Uani 1 1 d .
H118 H 0.6437 0.2804 0.6982 0.054 Uiso 1 1 calc R
C119 C 0.65523(13) 0.2701(2) 0.5839(3) 0.0363(12) Uani 1 1 d .
H119 H 0.6561 0.2189 0.5844 0.044 Uiso 1 1 calc R
C120 C 0.63689(17) 0.4226(3) 0.7286(3) 0.0682(18) Uani 1 1 d .
H12A H 0.6610 0.4478 0.7468 0.102 Uiso 1 1 calc R
H12B H 0.6282 0.3883 0.7683 0.102 Uiso 1 1 calc R
H12C H 0.6156 0.4579 0.7188 0.102 Uiso 1 1 calc R
C121 C 0.5277(2) 0.0752(4) 0.5940(5) 0.1477(15) Uiso 1 1 d .
H12D H 0.5483 0.0402 0.6091 0.222 Uiso 1 1 calc R
H12E H 0.5219 0.0705 0.5385 0.222 Uiso 1 1 calc R
H12F H 0.5033 0.0660 0.6236 0.222 Uiso 1 1 calc R
C122 C 0.5421(2) 0.1487(4) 0.6104(5) 0.1477(15) Uiso 1 1 d .
H12G H 0.5482 0.1525 0.6666 0.177 Uiso 1 1 calc R
H12H H 0.5674 0.1564 0.5822 0.177 Uiso 1 1 calc R
C123 C 0.5152(2) 0.2043(4) 0.5901(5) 0.1477(15) Uiso 1 1 d .
H12I H 0.4926 0.2051 0.6269 0.177 Uiso 1 1 calc R
H12J H 0.5043 0.1955 0.5374 0.177 Uiso 1 1 calc R
C124 C 0.5376(2) 0.2790(4) 0.5920(5) 0.1477(15) Uiso 1 1 d .
H12K H 0.5447 0.2890 0.6468 0.177 Uiso 1 1 calc R
H12L H 0.5630 0.2727 0.5638 0.177 Uiso 1 1 calc R
C125 C 0.5210(3) 0.3349(4) 0.5654(5) 0.1477(15) Uiso 1 1 d .
H12M H 0.4969 0.3419 0.5976 0.177 Uiso 1 1 calc R
H12N H 0.5110 0.3209 0.5133 0.177 Uiso 1 1 calc R
C126 C 0.5383(2) 0.4093(4) 0.5553(5) 0.1477(15) Uiso 1 1 d .
H12O H 0.5176 0.4419 0.5350 0.222 Uiso 1 1 calc R
H12P H 0.5606 0.4072 0.5188 0.222 Uiso 1 1 calc R
H12Q H 0.5480 0.4273 0.6054 0.222 Uiso 1 1 calc R
C127 C 1.0405(3) 0.0356(5) 0.6140(7) 0.218(2) Uiso 1 1 d .
H12R H 1.0670 0.0190 0.5975 0.327 Uiso 1 1 calc R
H12S H 1.0205 0.0224 0.5747 0.327 Uiso 1 1 calc R
H12T H 1.0337 0.0130 0.6635 0.327 Uiso 1 1 calc R
C128 C 1.0411(3) 0.1163(6) 0.6235(7) 0.218(2) Uiso 1 1 d .
H12U H 1.0615 0.1200 0.6653 0.262 Uiso 1 1 calc R
H12V H 1.0559 0.1292 0.5760 0.262 Uiso 1 1 calc R
C129 C 1.0231(4) 0.1753(7) 0.6345(7) 0.218(2) Uiso 1 1 d .
H12W H 1.0142 0.1705 0.6889 0.262 Uiso 1 1 calc R
H12X H 0.9985 0.1691 0.6029 0.262 Uiso 1 1 calc R
C130 C 1.0304(4) 0.2507(7) 0.6282(7) 0.218(2) Uiso 1 1 d .
H13A H 1.0526 0.2603 0.6651 0.262 Uiso 1 1 calc R
H13B H 1.0418 0.2571 0.5759 0.262 Uiso 1 1 calc R
C131 C 1.0074(3) 0.3015(6) 0.6363(7) 0.218(2) Uiso 1 1 d .
H13C H 0.9943 0.2941 0.6869 0.262 Uiso 1 1 calc R
H13D H 0.9863 0.2954 0.5962 0.262 Uiso 1 1 calc R
C132 C 1.0184(3) 0.3750(5) 0.6341(7) 0.218(2) Uiso 1 1 d .
H13E H 0.9948 0.4050 0.6435 0.327 Uiso 1 1 calc R
H13F H 1.0294 0.3865 0.5830 0.327 Uiso 1 1 calc R
H13G H 1.0387 0.3846 0.6742 0.327 Uiso 1 1 calc R

loop_
_atom_site_aniso_label
_atom_site_aniso_U_11
_atom_site_aniso_U_22
_atom_site_aniso_U_33
_atom_site_aniso_U_23
_atom_site_aniso_U_13
_atom_site_aniso_U_12
Ti1 0.0311(5) 0.0265(4) 0.0360(7) -0.0014(4) -0.0003(4) 0.0027(4)
N1 0.036(2) 0.032(2) 0.040(3) -0.0066(19) -0.005(2) -0.0023(17)
N2 0.030(2) 0.033(2) 0.030(3) 0.0057(17) -0.0004(18) -0.0021(16)
C1 0.033(3) 0.028(2) 0.038(4) 0.003(2) -0.001(2) 0.002(2)
C2 0.032(3) 0.037(3) 0.045(4) 0.001(2) -0.003(3) 0.003(2)
C3 0.042(3) 0.035(3) 0.041(4) -0.003(2) -0.011(3) -0.004(2)
C4 0.055(3) 0.031(3) 0.027(4) 0.000(2) -0.006(3) 0.001(2)
C5 0.042(3) 0.021(2) 0.033(4) 0.008(2) 0.006(3) -0.004(2)
C6 0.057(4) 0.029(3) 0.040(4) -0.001(2) 0.005(3) 0.004(2)
C7 0.043(3) 0.046(3) 0.067(5) 0.001(3) 0.016(3) 0.010(3)
C8 0.036(3) 0.048(3) 0.049(4) -0.005(3) 0.001(3) 0.004(2)
C9 0.046(3) 0.030(2) 0.026(4) -0.002(2) 0.002(3) 0.001(2)
C10 0.034(3) 0.021(2) 0.028(4) 0.005(2) 0.003(2) -0.0001(19)
C11 0.034(3) 0.036(3) 0.033(4) -0.006(2) 0.002(2) -0.007(2)
C12 0.032(3) 0.040(3) 0.044(4) 0.001(2) 0.006(3) -0.002(2)
C13 0.038(3) 0.044(3) 0.045(4) -0.002(3) 0.000(3) -0.015(2)
C14 0.057(4) 0.028(3) 0.032(4) 0.005(2) -0.003(3) -0.011(2)
C15 0.042(3) 0.028(2) 0.040(4) 0.000(2) 0.000(3) -0.001(2)
C16 0.062(4) 0.033(3) 0.037(4) 0.011(2) -0.003(3) 0.000(3)
C17 0.056(4) 0.039(3) 0.060(5) 0.017(3) -0.003(3) 0.005(3)
C18 0.040(3) 0.046(3) 0.056(4) 0.012(3) 0.001(3) 0.003(2)
C19 0.040(3) 0.028(2) 0.045(4) 0.001(2) 0.001(3) 0.001(2)
C20 0.033(3) 0.025(2) 0.037(4) 0.008(2) -0.004(2) 0.002(2)
C21 0.030(3) 0.029(2) 0.032(4) 0.004(2) 0.009(2) 0.001(2)
C22 0.037(3) 0.024(2) 0.044(4) 0.002(2) -0.007(2) -0.003(2)
C23 0.039(3) 0.024(2) 0.054(4) -0.001(2) 0.005(3) 0.004(2)
C24 0.046(3) 0.031(3) 0.046(4) 0.013(2) 0.001(3) 0.004(2)
C25 0.038(3) 0.030(2) 0.034(4) 0.002(2) 0.013(3) 0.002(2)
C26 0.040(3) 0.033(3) 0.042(4) 0.005(2) 0.002(2) 0.011(2)
C27 0.038(3) 0.038(3) 0.033(4) 0.000(2) -0.003(2) 0.002(2)
C28 0.049(4) 0.056(3) 0.056(5) 0.006(3) -0.008(3) 0.007(3)
C29 0.033(3) 0.075(4) 0.074(6) -0.006(3) -0.019(3) -0.006(3)
C30 0.043(3) 0.065(4) 0.064(5) -0.016(3) 0.000(3) -0.005(3)
C31 0.042(3) 0.049(3) 0.067(5) -0.007(3) 0.003(3) -0.009(3)
C32 0.026(3) 0.052(3) 0.053(4) 0.004(3) -0.002(3) -0.003(2)
C33 0.039(4) 0.082(4) 0.150(8) -0.023(4) -0.014(4) -0.021(3)
C34 0.032(3) 0.041(3) 0.037(4) 0.008(2) 0.004(2) 0.003(2)
C35 0.054(3) 0.033(3) 0.056(5) 0.002(3) 0.008(3) 0.002(2)
C36 0.068(4) 0.045(3) 0.040(4) -0.007(3) 0.000(3) 0.005(3)
C37 0.040(3) 0.037(3) 0.048(4) -0.003(3) -0.007(3) 0.010(2)
C38 0.043(3) 0.028(3) 0.066(5) -0.003(3) -0.002(3) 0.008(2)
C39 0.051(3) 0.044(3) 0.047(4) 0.010(3) -0.003(3) 0.006(3)
C40 0.066(4) 0.056(3) 0.062(5) -0.013(3) -0.019(3) 0.020(3)
C41 0.033(3) 0.028(2) 0.034(4) -0.010(2) -0.005(2) -0.002(2)
C42 0.047(3) 0.040(3) 0.030(4) -0.005(2) -0.011(2) 0.002(2)
C43 0.033(3) 0.043(3) 0.038(4) -0.008(2) -0.003(2) 0.010(2)
C44 0.040(3) 0.018(2) 0.057(4) -0.012(2) -0.017(3) 0.003(2)
C45 0.037(3) 0.025(2) 0.040(4) -0.008(2) 0.003(3) -0.009(2)
C46 0.036(3) 0.037(3) 0.050(4) -0.011(2) 0.001(3) 0.003(2)
C47 0.031(3) 0.045(3) 0.042(4) -0.005(3) -0.001(2) -0.005(2)
C48 0.033(3) 0.048(3) 0.060(5) -0.002(3) 0.003(3) 0.004(2)
C49 0.047(3) 0.044(3) 0.071(5) 0.007(3) 0.002(3) -0.007(3)
C50 0.038(3) 0.072(4) 0.058(5) 0.020(3) -0.005(3) -0.005(3)
C51 0.043(3) 0.065(4) 0.046(4) -0.003(3) -0.001(3) 0.015(3)
C52 0.033(3) 0.051(3) 0.053(4) -0.004(3) -0.002(3) 0.014(3)
C53 0.045(4) 0.092(5) 0.112(7) 0.021(4) 0.001(4) -0.013(3)
C54 0.035(3) 0.033(3) 0.037(4) 0.000(2) -0.005(2) 0.000(2)
C55 0.056(3) 0.030(3) 0.043(4) -0.008(3) -0.004(3) 0.001(2)
C56 0.054(4) 0.041(3) 0.043(4) -0.010(3) -0.014(3) 0.007(2)
C57 0.038(3) 0.046(3) 0.052(5) 0.001(3) -0.004(3) 0.014(2)
C58 0.051(3) 0.035(3) 0.052(5) -0.006(3) 0.000(3) 0.013(2)
C59 0.039(3) 0.037(3) 0.051(4) -0.017(2) -0.008(3) 0.007(2)
C60 0.068(4) 0.054(3) 0.077(6) 0.018(3) 0.000(4) 0.009(3)
Ti2 0.0292(5) 0.0261(4) 0.0345(6) 0.0008(4) 0.0014(4) 0.0028(4)
N3 0.032(2) 0.029(2) 0.037(3) 0.0050(18) -0.0004(19) 0.0005(17)
N4 0.029(2) 0.031(2) 0.036(3) -0.0045(18) 0.0019(19) 0.0004(16)
C61 0.033(3) 0.033(3) 0.036(4) -0.001(2) 0.002(2) 0.000(2)
C62 0.032(3) 0.046(3) 0.034(4) 0.014(2) 0.005(2) 0.004(2)
C63 0.037(3) 0.047(3) 0.052(4) 0.013(3) 0.007(3) -0.008(2)
C64 0.046(3) 0.037(3) 0.032(4) 0.004(2) 0.007(3) -0.008(2)
C65 0.045(3) 0.024(2) 0.032(4) -0.005(2) -0.002(2) 0.002(2)
C66 0.040(3) 0.034(3) 0.039(4) 0.000(2) -0.001(3) 0.001(2)
C67 0.065(4) 0.041(3) 0.046(5) 0.007(3) -0.017(3) 0.016(3)
C68 0.030(3) 0.050(3) 0.059(5) 0.005(3) -0.002(3) 0.001(2)
C69 0.043(3) 0.030(3) 0.045(4) 0.009(2) 0.000(3) 0.004(2)
C70 0.035(3) 0.028(2) 0.022(3) -0.002(2) -0.002(2) 0.001(2)
C71 0.033(3) 0.028(2) 0.034(4) 0.001(2) 0.005(2) -0.002(2)
C72 0.039(3) 0.040(3) 0.040(4) -0.010(2) -0.008(3) 0.002(2)
C73 0.042(3) 0.041(3) 0.050(5) -0.003(3) 0.002(3) -0.011(2)
C74 0.078(4) 0.031(3) 0.032(4) -0.005(2) -0.001(3) -0.011(3)
C75 0.048(3) 0.025(2) 0.041(4) 0.006(2) 0.009(3) -0.002(2)
C76 0.077(4) 0.036(3) 0.051(5) -0.009(3) 0.008(3) 0.010(3)
C77 0.046(4) 0.065(4) 0.074(6) -0.009(3) 0.010(3) 0.030(3)
C78 0.046(3) 0.060(4) 0.065(5) -0.005(3) 0.000(3) 0.022(3)
C79 0.036(3) 0.042(3) 0.049(4) -0.007(2) 0.001(3) 0.011(2)
C80 0.035(3) 0.027(2) 0.031(4) 0.004(2) 0.007(2) 0.003(2)
C81 0.025(3) 0.028(2) 0.038(4) -0.005(2) 0.002(2) -0.002(2)
C82 0.038(3) 0.029(2) 0.037(4) -0.001(2) 0.001(2) -0.013(2)
C83 0.051(3) 0.022(2) 0.057(5) -0.006(2) -0.009(3) 0.001(2)
C84 0.034(3) 0.043(3) 0.054(5) -0.025(3) -0.002(3) 0.008(2)
C85 0.040(3) 0.045(3) 0.028(4) -0.008(2) -0.009(2) 0.002(2)
C86 0.034(3) 0.028(2) 0.040(4) -0.005(2) -0.002(2) 0.000(2)
C87 0.026(3) 0.042(3) 0.034(4) 0.003(2) -0.002(2) -0.001(2)
C88 0.034(3) 0.052(3) 0.046(4) -0.004(3) 0.001(3) -0.003(2)
C89 0.053(4) 0.042(3) 0.069(5) -0.002(3) -0.013(3) -0.016(3)
C90 0.030(3) 0.067(4) 0.062(5) 0.020(3) -0.005(3) -0.017(3)
C91 0.029(3) 0.070(4) 0.066(5) 0.008(3) 0.004(3) 0.003(3)
C92 0.039(3) 0.038(3) 0.048(4) 0.007(2) -0.002(3) -0.007(2)
C93 0.047(4) 0.082(4) 0.123(7) 0.018(4) 0.002(4) -0.022(3)
C94 0.027(3) 0.032(3) 0.041(4) -0.004(2) 0.004(2) -0.002(2)
C95 0.038(3) 0.039(3) 0.041(4) -0.006(2) -0.004(2) 0.000(2)
C96 0.048(3) 0.038(3) 0.032(4) -0.007(2) -0.006(3) -0.002(2)
C97 0.042(3) 0.038(3) 0.030(4) 0.003(2) -0.009(2) -0.006(2)
C98 0.052(3) 0.030(3) 0.043(4) 0.006(3) -0.004(3) -0.002(2)
C99 0.046(3) 0.033(3) 0.042(4) -0.007(2) -0.004(3) -0.005(2)
C100 0.075(4) 0.042(3) 0.059(5) 0.006(3) -0.016(3) -0.007(3)
C101 0.027(3) 0.027(2) 0.037(4) 0.009(2) 0.007(2) 0.007(2)
C102 0.029(3) 0.028(2) 0.041(4) 0.003(2) 0.000(2) -0.004(2)
C103 0.039(3) 0.023(2) 0.053(4) 0.004(2) 0.007(3) -0.003(2)
C104 0.037(3) 0.034(3) 0.049(4) 0.021(2) 0.007(3) 0.008(2)
C105 0.040(3) 0.044(3) 0.030(4) 0.006(2) 0.012(3) 0.005(2)
C106 0.032(3) 0.030(3) 0.048(4) 0.007(2) 0.005(2) -0.001(2)
C107 0.032(3) 0.038(3) 0.045(4) -0.006(2) 0.005(2) 0.004(2)
C108 0.035(3) 0.056(3) 0.052(4) 0.006(3) 0.009(3) 0.008(3)
C109 0.046(4) 0.082(4) 0.064(5) -0.002(4) -0.014(3) 0.019(3)
C110 0.039(4) 0.070(4) 0.099(6) -0.033(4) 0.002(4) 0.004(3)
C111 0.050(4) 0.049(3) 0.092(6) -0.011(3) 0.007(4) 0.006(3)
C112 0.044(3) 0.044(3) 0.067(5) -0.004(3) 0.001(3) 0.003(3)
C113 0.043(4) 0.111(5) 0.180(9) -0.064(5) -0.030(5) 0.013(4)
C114 0.031(3) 0.034(3) 0.030(4) -0.001(2) 0.003(2) 0.001(2)
C115 0.041(3) 0.029(3) 0.043(4) 0.009(2) 0.007(3) 0.004(2)
C116 0.050(3) 0.040(3) 0.053(5) -0.002(3) -0.008(3) 0.008(2)
C117 0.041(3) 0.043(3) 0.047(4) -0.008(3) -0.006(3) 0.014(2)
C118 0.036(3) 0.052(3) 0.047(4) 0.010(3) 0.003(3) 0.003(2)
C119 0.047(3) 0.031(3) 0.030(4) 0.001(2) 0.009(2) 0.006(2)
C120 0.085(5) 0.069(4) 0.050(5) -0.013(3) -0.003(4) 0.025(3)

loop_
_atom_type_symbol
_atom_type_description
_atom_type_scat_dispersion_real
_atom_type_scat_dispersion_imag
_atom_type_scat_source
C C 0.0033 0.0016 'International Tables Vol C Tables 4.2.6.8 and 6.1.1.4'
H H 0.0000 0.0000 'International Tables Vol C Tables 4.2.6.8 and 6.1.1.4'
N N 0.0061 0.0033 'International Tables Vol C Tables 4.2.6.8 and 6.1.1.4'
Ti Ti 0.2776 0.4457 'International Tables Vol C Tables 4.2.6.8 and 6.1.1.4'

loop_
_geom_angle_atom_site_label_1
_geom_angle_atom_site_label_2
_geom_angle_atom_site_label_3
_geom_angle
N1 Ti1 N2 94.53(15)
N1 Ti1 C24 101.20(15)
N2 Ti1 C24 133.63(16)
N1 Ti1 C43 133.69(15)
N2 Ti1 C43 100.68(15)
C24 Ti1 C43 99.15(18)
N1 Ti1 C44 107.87(16)
N2 Ti1 C44 81.65(15)
C24 Ti1 C44 131.90(18)
C43 Ti1 C44 34.27(15)
N1 Ti1 C23 81.69(15)
N2 Ti1 C23 108.01(15)
C24 Ti1 C23 34.49(15)
C43 Ti1 C23 132.16(18)
C44 Ti1 C23 166.20(19)
N1 Ti1 C45 77.96(15)
N2 Ti1 C45 98.82(15)
C24 Ti1 C45 126.96(17)
C43 Ti1 C45 56.68(16)
C44 Ti1 C45 33.55(14)
C23 Ti1 C45 147.38(15)
N1 Ti1 C22 99.58(15)
N2 Ti1 C22 78.17(14)
C24 Ti1 C22 56.41(16)
C43 Ti1 C22 126.22(17)
C44 Ti1 C22 146.98(15)
C23 Ti1 C22 33.83(13)
C45 Ti1 C22 176.02(17)
N1 Ti1 C25 134.93(14)
N2 Ti1 C25 112.69(15)
C24 Ti1 C25 34.33(14)
C43 Ti1 C25 77.43(16)
C44 Ti1 C25 111.01(17)
C23 Ti1 C25 56.54(16)
C45 Ti1 C25 128.42(16)
C22 Ti1 C25 55.50(16)
N1 Ti1 C42 112.42(15)
N2 Ti1 C42 134.54(14)
C24 Ti1 C42 77.80(17)
C43 Ti1 C42 34.58(13)
C44 Ti1 C42 56.05(16)
C23 Ti1 C42 111.48(17)
C45 Ti1 C42 55.56(16)
C22 Ti1 C42 128.42(17)
C25 Ti1 C42 73.51(16)
N1 Ti1 C21 132.85(14)
N2 Ti1 C21 80.98(15)
C24 Ti1 C21 56.50(15)
C43 Ti1 C21 92.87(16)
C44 Ti1 C21 117.64(16)
C23 Ti1 C21 56.26(14)
C45 Ti1 C21 149.19(16)
C22 Ti1 C21 33.39(14)
C25 Ti1 C21 33.35(14)
C42 Ti1 C21 102.98(16)
N1 Ti1 C41 81.16(15)
N2 Ti1 C41 132.56(14)
C24 Ti1 C41 93.11(16)
C43 Ti1 C41 56.51(15)
C44 Ti1 C41 55.89(14)
C23 Ti1 C41 117.85(15)
C45 Ti1 C41 33.89(14)
C22 Ti1 C41 149.26(15)
C25 Ti1 C41 102.50(16)
C42 Ti1 C41 32.80(14)
C21 Ti1 C41 134.67(17)
C1 N1 Ti1 136.5(3)
C11 N2 Ti1 134.6(3)
N1 C1 C2 121.0(4)
N1 C1 C10 121.7(4)
C2 C1 C10 117.3(4)
C1 C2 C3 121.3(4)
C4 C3 C2 121.7(5)
C3 C4 C5 118.9(5)
C4 C5 C10 121.0(4)
C4 C5 C6 120.7(5)
C10 C5 C6 118.4(4)
C7 C6 C5 121.9(5)
C6 C7 C8 119.8(5)
C9 C8 C7 119.3(5)
C8 C9 C10 122.6(5)
C5 C10 C9 118.1(4)
C5 C10 C1 119.8(4)
C9 C10 C1 122.1(4)
C12 C11 N2 122.3(4)
C12 C11 C20 116.8(4)
N2 C11 C20 120.9(4)
C11 C12 C13 123.4(5)
C14 C13 C12 119.9(4)
C13 C14 C15 119.6(4)
C20 C15 C14 120.3(4)
C20 C15 C16 118.9(4)
C14 C15 C16 120.8(4)
C17 C16 C15 121.3(4)
C16 C17 C18 120.3(5)
C19 C18 C17 119.0(5)
C18 C19 C20 122.7(4)
C15 C20 C19 117.7(4)
C15 C20 C11 119.9(4)
C19 C20 C11 122.4(4)
C25 C21 C22 107.1(4)
C25 C21 C26 128.7(4)
C22 C21 C26 123.8(4)
C25 C21 Ti1 71.9(2)
C22 C21 Ti1 71.8(2)
C26 C21 Ti1 127.0(3)
C23 C22 C21 109.0(4)
C23 C22 Ti1 70.9(2)
C21 C22 Ti1 74.8(2)
C24 C23 C22 107.6(4)
C24 C23 Ti1 71.4(2)
C22 C23 Ti1 75.3(2)
C23 C24 C25 108.3(4)
C23 C24 Ti1 74.1(3)
C25 C24 Ti1 76.4(2)
C21 C25 C24 107.9(4)
C21 C25 Ti1 74.8(3)
C24 C25 Ti1 69.2(3)
C21 C26 C27 111.9(3)
C21 C26 C34 114.7(4)
C27 C26 C34 111.6(4)
C32 C27 C28 116.5(4)
C32 C27 C26 122.5(4)
C28 C27 C26 120.9(4)
C27 C28 C29 121.7(5)
C30 C29 C28 120.8(5)
C29 C30 C31 119.1(5)
C29 C30 C33 120.5(5)
C31 C30 C33 120.4(5)
C30 C31 C32 119.4(5)
C27 C32 C31 122.5(5)
C35 C34 C39 117.2(5)
C35 C34 C26 124.8(4)
C39 C34 C26 118.0(5)
C34 C35 C36 123.9(5)
C37 C36 C35 118.8(5)
C38 C37 C36 118.2(5)
C38 C37 C40 121.3(5)
C36 C37 C40 120.5(5)
C37 C38 C39 122.3(5)
C38 C39 C34 119.5(5)
C42 C41 C45 107.0(4)
C42 C41 C46 125.8(4)
C45 C41 C46 127.1(4)
C42 C41 Ti1 72.0(2)
C45 C41 Ti1 70.8(2)
C46 C41 Ti1 125.6(3)
C41 C42 C43 108.9(4)
C41 C42 Ti1 75.2(3)
C43 C42 Ti1 69.6(3)
C44 C43 C42 106.5(4)
C44 C43 Ti1 73.5(3)
C42 C43 Ti1 75.8(2)
C45 C44 C43 109.6(4)
C45 C44 Ti1 75.2(2)
C43 C44 Ti1 72.3(2)
C44 C45 C41 107.9(4)
C44 C45 Ti1 71.3(2)
C41 C45 Ti1 75.3(2)
C54 C46 C47 112.1(4)
C54 C46 C41 112.7(4)
C47 C46 C41 111.6(4)
C52 C47 C48 118.2(4)
C52 C47 C46 120.3(4)
C48 C47 C46 121.5(4)
C49 C48 C47 120.0(5)
C48 C49 C50 121.9(5)
C51 C50 C49 117.5(5)
C51 C50 C53 122.9(6)
C49 C50 C53 119.6(5)
C50 C51 C52 121.7(5)
C47 C52 C51 120.7(5)
C59 C54 C55 116.7(5)
C59 C54 C46 121.1(4)
C55 C54 C46 122.2(4)
C56 C55 C54 121.4(4)
C55 C56 C57 121.6(5)
C58 C57 C56 117.4(5)
C58 C57 C60 122.7(5)
C56 C57 C60 119.9(5)
C57 C58 C59 121.5(5)
C58 C59 C54 121.3(5)
N4 Ti2 N3 95.06(15)
N4 Ti2 C84 134.76(16)
N3 Ti2 C84 101.19(16)
N4 Ti2 C104 98.29(15)
N3 Ti2 C104 133.68(16)
C84 Ti2 C104 100.12(19)
N4 Ti2 C83 110.60(16)
N3 Ti2 C83 80.54(16)
C84 Ti2 C83 34.26(16)
C104 Ti2 C83 133.32(19)
N4 Ti2 C103 81.18(15)
N3 Ti2 C103 105.60(15)
C84 Ti2 C103 132.35(19)
C104 Ti2 C103 34.86(15)
C83 Ti2 C103 166.51(19)
N4 Ti2 C105 132.55(14)
N3 Ti2 C105 114.96(15)
C84 Ti2 C105 76.55(18)
C104 Ti2 C105 34.49(14)
C83 Ti2 C105 109.98(18)
C103 Ti2 C105 56.59(16)
N4 Ti2 C102 101.76(14)
N3 Ti2 C102 77.20(14)
C84 Ti2 C102 122.87(17)
C104 Ti2 C102 56.71(16)
C83 Ti2 C102 141.99(16)
C103 Ti2 C102 33.89(13)
C105 Ti2 C102 55.17(16)
N4 Ti2 C82 80.19(15)
N3 Ti2 C82 97.24(15)
C84 Ti2 C82 56.17(17)
C104 Ti2 C82 128.65(17)
C83 Ti2 C82 33.68(14)
C103 Ti2 C82 151.60(15)
C105 Ti2 C82 127.26(17)
C102 Ti2 C82 174.21(15)
N4 Ti2 C85 111.46(15)
N3 Ti2 C85 134.79(14)
C84 Ti2 C85 34.75(14)
C104 Ti2 C85 79.43(17)
C83 Ti2 C85 56.43(16)
C103 Ti2 C85 113.93(17)
C105 Ti2 C85 73.08(17)
C102 Ti2 C85 128.13(16)
C82 Ti2 C85 55.03(16)
N4 Ti2 C101 134.56(14)
N3 Ti2 C101 82.73(15)
C84 Ti2 C101 89.56(17)
C104 Ti2 C101 56.83(15)
C83 Ti2 C101 113.69(16)
C103 Ti2 C101 56.44(14)
C105 Ti2 C101 33.13(14)
C102 Ti2 C101 33.32(14)
C82 Ti2 C101 145.23(16)
C85 Ti2 C101 101.08(16)
N4 Ti2 C81 81.43(15)
N3 Ti2 C81 130.12(14)
C84 Ti2 C81 55.92(15)
C104 Ti2 C81 95.76(16)
C83 Ti2 C81 55.53(15)
C103 Ti2 C81 122.62(15)
C105 Ti2 C81 102.50(17)
C102 Ti2 C81 152.46(15)
C82 Ti2 C81 32.94(14)
C85 Ti2 C81 32.55(14)
C101 Ti2 C81 133.19(16)
C61 N3 Ti2 134.5(3)
C71 N4 Ti2 133.9(3)
C62 C61 N3 121.8(4)
C62 C61 C70 117.5(4)
N3 C61 C70 120.7(4)
C61 C62 C63 122.2(4)
C64 C63 C62 120.7(4)
C63 C64 C65 119.5(4)
C70 C65 C64 120.1(4)
C70 C65 C66 119.4(4)
C64 C65 C66 120.5(4)
C67 C66 C65 121.6(5)
C66 C67 C68 120.1(5)
C69 C68 C67 119.0(5)
C68 C69 C70 122.4(4)
C65 C70 C69 117.4(4)
C65 C70 C61 119.8(4)
C69 C70 C61 122.8(4)
N4 C71 C72 121.8(4)
N4 C71 C80 121.5(4)
C72 C71 C80 116.8(4)
C73 C72 C71 122.3(5)
C74 C73 C72 121.5(5)
C73 C74 C75 119.6(5)
C80 C75 C74 120.4(4)
C80 C75 C76 118.4(5)
C74 C75 C76 121.3(5)
C77 C76 C75 121.3(5)
C76 C77 C78 121.9(5)
C79 C78 C77 117.7(5)
C78 C79 C80 121.7(5)
C75 C80 C79 118.9(4)
C75 C80 C71 119.3(4)
C79 C80 C71 121.8(4)
C85 C81 C82 107.1(4)
C85 C81 C86 128.6(4)
C82 C81 C86 124.3(4)
C85 C81 Ti2 70.5(3)
C82 C81 Ti2 70.1(2)
C86 C81 Ti2 127.0(3)
C83 C82 C81 109.0(4)
C83 C82 Ti2 70.1(2)
C81 C82 Ti2 76.9(2)
C84 C83 C82 108.3(4)
C84 C83 Ti2 72.0(3)
C82 C83 Ti2 76.3(2)
C83 C84 C85 107.6(4)
C83 C84 Ti2 73.7(3)
C85 C84 Ti2 76.6(2)
C81 C85 C84 108.0(4)
C81 C85 Ti2 76.9(3)
C84 C85 Ti2 68.6(3)
C94 C86 C87 109.6(4)
C94 C86 C81 115.5(4)
C87 C86 C81 111.0(3)
C92 C87 C88 117.8(4)
C92 C87 C86 121.2(4)
C88 C87 C86 120.9(4)
C87 C88 C89 120.0(5)
C90 C89 C88 121.5(5)
C91 C90 C89 117.6(5)
C91 C90 C93 121.7(5)
C89 C90 C93 120.6(5)
C90 C91 C92 120.6(5)
C87 C92 C91 122.5(5)
C95 C94 C99 116.0(4)
C95 C94 C86 123.9(4)
C99 C94 C86 119.8(4)
C96 C95 C94 122.2(4)
C95 C96 C97 121.1(5)
C98 C97 C96 117.8(4)
C98 C97 C100 121.3(4)
C96 C97 C100 120.8(5)
C97 C98 C99 121.9(4)
C98 C99 C94 120.9(5)
C105 C101 C102 107.4(4)
C105 C101 C106 127.6(4)
C102 C101 C106 125.1(4)
C105 C101 Ti2 72.3(2)
C102 C101 Ti2 72.5(2)
C106 C101 Ti2 121.7(3)
C101 C102 C103 109.3(4)
C101 C102 Ti2 74.2(2)
C103 C102 Ti2 71.2(2)
C102 C103 C104 107.3(4)
C102 C103 Ti2 74.9(2)
C104 C103 Ti2 71.4(2)
C105 C104 C103 106.9(4)
C105 C104 Ti2 75.5(2)
C103 C104 Ti2 73.7(2)
C101 C105 C104 109.1(5)
C101 C105 Ti2 74.5(3)
C104 C105 Ti2 70.0(3)
C114 C106 C101 115.5(4)
C114 C106 C107 110.6(4)
C101 C106 C107 112.3(3)
C112 C107 C108 118.6(4)
C112 C107 C106 122.0(4)
C108 C107 C106 119.3(4)
C107 C108 C109 120.5(5)
C110 C109 C108 120.6(5)
C109 C110 C111 118.9(5)
C109 C110 C113 122.7(6)
C111 C110 C113 118.3(6)
C110 C111 C112 120.3(5)
C107 C112 C111 120.9(5)
C119 C114 C115 118.1(4)
C119 C114 C106 123.2(4)
C115 C114 C106 118.6(4)
C114 C115 C116 119.8(5)
C117 C116 C115 121.8(5)
C116 C117 C118 117.5(5)
C116 C117 C120 120.9(5)
C118 C117 C120 121.6(5)
C119 C118 C117 121.7(5)
C118 C119 C114 121.2(4)
C123 C122 C121 115.0(8)
C122 C123 C124 109.7(7)
C125 C124 C123 120.5(8)
C124 C125 C126 128.8(9)
C129 C128 C127 150.6(13)
C128 C129 C130 139.2(14)
C131 C130 C129 129.9(13)
C130 C131 C132 125.3(13)

loop_
_geom_bond_atom_site_label_1
_geom_bond_atom_site_label_2
_geom_bond_distance
Ti1 N1 2.021(4)
Ti1 N2 2.027(3)
Ti1 C24 2.361(4)
Ti1 C43 2.378(5)
Ti1 C44 2.393(4)
Ti1 C23 2.397(4)
Ti1 C45 2.442(4)
Ti1 C22 2.454(4)
Ti1 C25 2.455(4)
Ti1 C42 2.460(4)
Ti1 C21 2.492(4)
Ti1 C41 2.501(4)
N1 C1 1.403(5)
N2 C11 1.398(5)
C1 C2 1.407(6)
C1 C10 1.466(6)
C2 C3 1.416(6)
C3 C4 1.389(6)
C4 C5 1.416(6)
C5 C10 1.418(6)
C5 C6 1.422(6)
C6 C7 1.377(6)
C7 C8 1.410(7)
C8 C9 1.367(6)
C9 C10 1.423(6)
C11 C12 1.365(6)
C11 C20 1.479(6)
C12 C13 1.404(6)
C13 C14 1.388(6)
C14 C15 1.421(6)
C15 C20 1.393(6)
C15 C16 1.447(6)
C16 C17 1.361(6)
C17 C18 1.410(6)
C18 C19 1.364(6)
C19 C20 1.439(6)
C21 C25 1.420(6)
C21 C22 1.421(6)
C21 C26 1.517(5)
C22 C23 1.412(6)
C23 C24 1.411(6)
C24 C25 1.424(6)
C26 C27 1.534(6)
C26 C34 1.544(6)
C27 C32 1.363(6)
C27 C28 1.395(6)
C28 C29 1.401(6)
C29 C30 1.350(7)
C30 C31 1.393(7)
C30 C33 1.558(6)
C31 C32 1.408(6)
C34 C35 1.349(6)
C34 C39 1.424(6)
C35 C36 1.411(6)
C36 C37 1.403(6)
C37 C38 1.378(7)
C37 C40 1.517(6)
C38 C39 1.403(7)
C41 C42 1.401(6)
C41 C45 1.442(6)
C41 C46 1.545(6)
C42 C43 1.440(6)
C43 C44 1.406(6)
C44 C45 1.396(6)
C46 C54 1.512(6)
C46 C47 1.528(6)
C47 C52 1.390(6)
C47 C48 1.404(6)
C48 C49 1.398(6)
C49 C50 1.401(7)
C50 C51 1.374(7)
C50 C53 1.520(6)
C51 C52 1.408(6)
C54 C59 1.400(5)
C54 C55 1.412(6)
C55 C56 1.374(6)
C56 C57 1.402(6)
C57 C58 1.380(7)
C57 C60 1.513(7)
C58 C59 1.395(7)
Ti2 N4 2.026(3)
Ti2 N3 2.035(3)
Ti2 C84 2.352(5)
Ti2 C104 2.370(4)
Ti2 C83 2.373(4)
Ti2 C103 2.400(4)
Ti2 C105 2.442(4)
Ti2 C102 2.449(4)
Ti2 C82 2.452(4)
Ti2 C85 2.457(5)
Ti2 C101 2.470(4)
Ti2 C81 2.539(4)
N3 C61 1.405(5)
N4 C71 1.389(5)
C61 C62 1.387(6)
C61 C70 1.461(6)
C62 C63 1.410(6)
C63 C64 1.377(6)
C64 C65 1.429(6)
C65 C70 1.412(6)
C65 C66 1.429(6)
C66 C67 1.357(6)
C67 C68 1.410(6)
C68 C69 1.391(6)
C69 C70 1.416(6)
C71 C72 1.403(6)
C71 C80 1.471(6)
C72 C73 1.388(6)
C73 C74 1.369(6)
C74 C75 1.420(6)
C75 C80 1.417(6)
C75 C76 1.425(6)
C76 C77 1.354(7)
C77 C78 1.429(7)
C78 C79 1.386(6)
C79 C80 1.435(6)
C81 C85 1.402(6)
C81 C82 1.417(6)
C81 C86 1.537(5)
C82 C83 1.400(6)
C83 C84 1.392(6)
C84 C85 1.439(6)
C86 C94 1.519(6)
C86 C87 1.533(6)
C87 C92 1.358(6)
C87 C88 1.396(6)
C88 C89 1.409(6)
C89 C90 1.387(7)
C90 C91 1.377(6)
C90 C93 1.513(6)
C91 C92 1.398(6)
C94 C95 1.400(6)
C94 C99 1.406(5)
C95 C96 1.376(6)
C96 C97 1.383(5)
C97 C98 1.371(7)
C97 C100 1.521(6)
C98 C99 1.388(6)
C101 C105 1.401(6)
C101 C102 1.410(6)
C101 C106 1.538(5)
C102 C103 1.414(5)
C103 C104 1.429(6)
C104 C105 1.428(6)
C106 C114 1.515(6)
C106 C107 1.541(6)
C107 C112 1.371(6)
C107 C108 1.396(6)
C108 C109 1.421(6)
C109 C110 1.378(7)
C110 C111 1.387(7)
C110 C113 1.565(7)
C111 C112 1.429(7)
C114 C119 1.388(6)
C114 C115 1.404(5)
C115 C116 1.410(7)
C116 C117 1.376(7)
C117 C118 1.396(6)
C117 C120 1.521(7)
C118 C119 1.381(6)
C121 C122 1.470(8)
C122 C123 1.409(9)
C123 C124 1.571(8)
C124 C125 1.259(9)
C125 C126 1.507(9)
C127 C128 1.503(10)
C128 C129 1.262(11)
C129 C130 1.422(10)
C130 C131 1.222(12)
C131 C132 1.410(10)

loop_
_geom_torsion_atom_site_label_1
_geom_torsion_atom_site_label_2
_geom_torsion_atom_site_label_3
_geom_torsion_atom_site_label_4
_geom_torsion
N2 Ti1 N1 C1 58.0(4)
C24 Ti1 N1 C1 -78.2(4)
C43 Ti1 N1 C1 167.4(4)
C44 Ti1 N1 C1 140.7(4)
C23 Ti1 N1 C1 -49.6(4)
C45 Ti1 N1 C1 156.1(4)
C22 Ti1 N1 C1 -20.7(4)
C25 Ti1 N1 C1 -70.7(5)
C42 Ti1 N1 C1 -159.5(4)
C21 Ti1 N1 C1 -23.9(5)
C41 Ti1 N1 C1 -169.6(4)
N1 Ti1 N2 C11 61.7(4)
C24 Ti1 N2 C11 171.9(4)
C43 Ti1 N2 C11 -74.3(4)
C44 Ti1 N2 C11 -45.7(4)
C23 Ti1 N2 C11 144.4(4)
C45 Ti1 N2 C11 -16.8(4)
C22 Ti1 N2 C11 160.6(4)
C25 Ti1 N2 C11 -155.1(4)
C42 Ti1 N2 C11 -66.2(5)
C21 Ti1 N2 C11 -165.6(4)
C41 Ti1 N2 C11 -20.4(5)
Ti1 N1 C1 C2 -14.1(7)
Ti1 N1 C1 C10 167.6(3)
N1 C1 C2 C3 178.1(4)
C10 C1 C2 C3 -3.5(7)
C1 C2 C3 C4 2.1(7)
C2 C3 C4 C5 -1.2(7)
C3 C4 C5 C10 1.9(7)
C3 C4 C5 C6 179.9(4)
C4 C5 C6 C7 -177.3(4)
C10 C5 C6 C7 0.8(7)
C5 C6 C7 C8 -0.4(8)
C6 C7 C8 C9 -0.8(8)
C7 C8 C9 C10 1.5(7)
C4 C5 C10 C9 178.0(4)
C6 C5 C10 C9 0.0(6)
C4 C5 C10 C1 -3.4(6)
C6 C5 C10 C1 178.5(4)
C8 C9 C10 C5 -1.1(7)
C8 C9 C10 C1 -179.6(4)
N1 C1 C10 C5 -177.5(4)
C2 C1 C10 C5 4.2(6)
N1 C1 C10 C9 1.0(6)
C2 C1 C10 C9 -177.3(4)
Ti1 N2 C11 C12 -25.4(7)
Ti1 N2 C11 C20 154.0(3)
N2 C11 C12 C13 177.0(4)
C20 C11 C12 C13 -2.4(7)
C11 C12 C13 C14 0.9(8)
C12 C13 C14 C15 1.0(7)
C13 C14 C15 C20 -1.1(7)
C13 C14 C15 C16 177.4(4)
C20 C15 C16 C17 -0.6(8)
C14 C15 C16 C17 -179.1(5)
C15 C16 C17 C18 -1.9(8)
C16 C17 C18 C19 2.5(8)
C17 C18 C19 C20 -0.8(8)
C14 C15 C20 C19 -179.2(4)
C16 C15 C20 C19 2.2(7)
C14 C15 C20 C11 -0.5(7)
C16 C15 C20 C11 -179.1(4)
C18 C19 C20 C15 -1.6(7)
C18 C19 C20 C11 179.7(4)
C12 C11 C20 C15 2.2(7)
N2 C11 C20 C15 -177.3(4)
C12 C11 C20 C19 -179.2(4)
N2 C11 C20 C19 1.4(7)
N1 Ti1 C21 C25 -110.0(3)
N2 Ti1 C21 C25 162.2(3)
C24 Ti1 C21 C25 -37.3(2)
C43 Ti1 C21 C25 61.8(3)
C44 Ti1 C21 C25 86.6(3)
C23 Ti1 C21 C25 -79.0(3)
C45 Ti1 C21 C25 70.0(4)
C22 Ti1 C21 C25 -115.7(4)
C42 Ti1 C21 C25 28.3(3)
C41 Ti1 C21 C25 18.5(3)
N1 Ti1 C21 C22 5.6(4)
N2 Ti1 C21 C22 -82.2(3)
C24 Ti1 C21 C22 78.4(3)
C43 Ti1 C21 C22 177.5(3)
C44 Ti1 C21 C22 -157.7(3)
C23 Ti1 C21 C22 36.7(3)
C45 Ti1 C21 C22 -174.3(3)
C25 Ti1 C21 C22 115.7(4)
C42 Ti1 C21 C22 144.0(3)
C41 Ti1 C21 C22 134.1(3)
N1 Ti1 C21 C26 124.7(4)
N2 Ti1 C21 C26 36.9(4)
C24 Ti1 C21 C26 -162.5(5)
C43 Ti1 C21 C26 -63.5(4)
C44 Ti1 C21 C26 -38.7(5)
C23 Ti1 C21 C26 155.8(5)
C45 Ti1 C21 C26 -55.2(6)
C22 Ti1 C21 C26 119.1(5)
C25 Ti1 C21 C26 -125.2(5)
C42 Ti1 C21 C26 -96.9(4)
C41 Ti1 C21 C26 -106.8(4)
C25 C21 C22 C23 0.6(5)
C26 C21 C22 C23 174.1(4)
Ti1 C21 C22 C23 -63.1(3)
C25 C21 C22 Ti1 63.7(3)
C26 C21 C22 Ti1 -122.9(4)
N1 Ti1 C22 C23 -59.0(3)
N2 Ti1 C22 C23 -151.7(3)
C24 Ti1 C22 C23 38.1(3)
C43 Ti1 C22 C23 113.7(3)
C44 Ti1 C22 C23 154.8(3)
C25 Ti1 C22 C23 79.9(3)
C42 Ti1 C22 C23 69.9(3)
C21 Ti1 C22 C23 116.8(4)
C41 Ti1 C22 C23 29.8(5)
N1 Ti1 C22 C21 -175.8(3)
N2 Ti1 C22 C21 91.5(3)
C24 Ti1 C22 C21 -78.7(3)
C43 Ti1 C22 C21 -3.1(3)
C44 Ti1 C22 C21 38.0(4)
C23 Ti1 C22 C21 -116.8(4)
C25 Ti1 C22 C21 -37.0(2)
C42 Ti1 C22 C21 -46.9(3)
C41 Ti1 C22 C21 -87.0(4)
C21 C22 C23 C24 1.0(5)
Ti1 C22 C23 C24 -64.6(3)
C21 C22 C23 Ti1 65.6(3)
N1 Ti1 C23 C24 -124.0(3)
N2 Ti1 C23 C24 143.9(3)
C43 Ti1 C23 C24 20.0(4)
C44 Ti1 C23 C24 10.8(8)
C45 Ti1 C23 C24 -72.3(4)
C22 Ti1 C23 C24 114.7(4)
C25 Ti1 C23 C24 38.2(3)
C42 Ti1 C23 C24 -13.1(3)
C21 Ti1 C23 C24 78.5(3)
C41 Ti1 C23 C24 -48.6(3)
N1 Ti1 C23 C22 121.3(3)
N2 Ti1 C23 C22 29.2(3)
C24 Ti1 C23 C22 -114.7(4)
C43 Ti1 C23 C22 -94.6(3)
C44 Ti1 C23 C22 -103.8(7)
C45 Ti1 C23 C22 173.1(3)
C25 Ti1 C23 C22 -76.5(3)
C42 Ti1 C23 C22 -127.8(3)
C21 Ti1 C23 C22 -36.2(3)
C41 Ti1 C23 C22 -163.3(3)
C22 C23 C24 C25 -2.2(5)
Ti1 C23 C24 C25 -69.4(3)
C22 C23 C24 Ti1 67.2(3)
N1 Ti1 C24 C23 56.7(3)
N2 Ti1 C24 C23 -50.7(4)
C43 Ti1 C24 C23 -165.1(3)
C44 Ti1 C24 C23 -176.5(3)
C45 Ti1 C24 C23 140.0(3)
C22 Ti1 C24 C23 -37.4(3)
C25 Ti1 C24 C23 -113.9(4)
C42 Ti1 C24 C23 167.5(3)
C21 Ti1 C24 C23 -77.7(3)
C41 Ti1 C24 C23 138.3(3)
N1 Ti1 C24 C25 170.6(3)
N2 Ti1 C24 C25 63.2(4)
C43 Ti1 C24 C25 -51.2(3)
C44 Ti1 C24 C25 -62.6(4)
C23 Ti1 C24 C25 113.9(4)
C45 Ti1 C24 C25 -106.1(3)
C22 Ti1 C24 C25 76.5(3)
C42 Ti1 C24 C25 -78.6(3)
C21 Ti1 C24 C25 36.2(3)
C41 Ti1 C24 C25 -107.8(3)
C22 C21 C25 C24 -2.0(5)
C26 C21 C25 C24 -175.0(4)
Ti1 C21 C25 C24 61.7(3)
C22 C21 C25 Ti1 -63.7(3)
C26 C21 C25 Ti1 123.3(4)
C23 C24 C25 C21 2.6(5)
Ti1 C24 C25 C21 -65.3(3)
C23 C24 C25 Ti1 67.9(3)
N1 Ti1 C25 C21 103.4(3)
N2 Ti1 C25 C21 -19.1(3)
C24 Ti1 C25 C21 116.4(4)
C43 Ti1 C25 C21 -115.6(3)
C44 Ti1 C25 C21 -108.7(3)
C23 Ti1 C25 C21 78.1(3)
C45 Ti1 C25 C21 -142.1(2)
C22 Ti1 C25 C21 37.0(2)
C42 Ti1 C25 C21 -151.2(3)
C41 Ti1 C25 C21 -166.7(2)
N1 Ti1 C25 C24 -13.0(4)
N2 Ti1 C25 C24 -135.6(3)
C43 Ti1 C25 C24 128.0(3)
C44 Ti1 C25 C24 134.9(3)
C23 Ti1 C25 C24 -38.3(3)
C45 Ti1 C25 C24 101.5(3)
C22 Ti1 C25 C24 -79.4(3)
C42 Ti1 C25 C24 92.4(3)
C21 Ti1 C25 C24 -116.4(4)
C41 Ti1 C25 C24 76.9(3)
C25 C21 C26 C27 106.9(5)
C22 C21 C26 C27 -65.0(6)
Ti1 C21 C26 C27 -157.1(3)
C25 C21 C26 C34 -21.4(6)
C22 C21 C26 C34 166.6(4)
Ti1 C21 C26 C34 74.6(5)
C21 C26 C27 C32 -45.6(6)
C34 C26 C27 C32 84.4(6)
C21 C26 C27 C28 133.0(5)
C34 C26 C27 C28 -97.0(6)
C32 C27 C28 C29 -2.1(8)
C26 C27 C28 C29 179.3(4)
C27 C28 C29 C30 -0.9(9)
C28 C29 C30 C31 3.1(9)
C28 C29 C30 C33 -178.2(5)
C29 C30 C31 C32 -2.4(8)
C33 C30 C31 C32 179.0(5)
C28 C27 C32 C31 2.9(8)
C26 C27 C32 C31 -178.5(4)
C30 C31 C32 C27 -0.7(8)
C21 C26 C34 C35 78.4(6)
C27 C26 C34 C35 -50.1(6)
C21 C26 C34 C39 -102.3(5)
C27 C26 C34 C39 129.2(4)
C39 C34 C35 C36 -0.6(7)
C26 C34 C35 C36 178.8(4)
C34 C35 C36 C37 -0.5(8)
C35 C36 C37 C38 1.4(7)
C35 C36 C37 C40 179.2(4)
C36 C37 C38 C39 -1.2(7)
C40 C37 C38 C39 -178.9(4)
C37 C38 C39 C34 0.1(7)
C35 C34 C39 C38 0.8(7)
C26 C34 C39 C38 -178.6(4)
N1 Ti1 C41 C42 162.5(3)
N2 Ti1 C41 C42 -109.5(3)
C24 Ti1 C41 C42 61.6(3)
C43 Ti1 C41 C42 -37.3(3)
C44 Ti1 C41 C42 -78.8(3)
C23 Ti1 C41 C42 86.8(3)
C45 Ti1 C41 C42 -116.0(4)
C22 Ti1 C41 C42 68.6(4)
C25 Ti1 C41 C42 28.3(3)
C21 Ti1 C41 C42 18.0(3)
N1 Ti1 C41 C45 -81.5(3)
N2 Ti1 C41 C45 6.5(4)
C24 Ti1 C41 C45 177.6(3)
C43 Ti1 C41 C45 78.7(3)
C44 Ti1 C41 C45 37.2(3)
C23 Ti1 C41 C45 -157.2(3)
C22 Ti1 C41 C45 -175.4(3)
C25 Ti1 C41 C45 144.2(3)
C42 Ti1 C41 C45 116.0(4)
C21 Ti1 C41 C45 134.0(3)
N1 Ti1 C41 C46 40.9(4)
N2 Ti1 C41 C46 128.9(4)
C24 Ti1 C41 C46 -60.0(4)
C43 Ti1 C41 C46 -158.9(5)
C44 Ti1 C41 C46 159.6(5)
C23 Ti1 C41 C46 -34.8(4)
C45 Ti1 C41 C46 122.4(5)
C22 Ti1 C41 C46 -53.0(5)
C25 Ti1 C41 C46 -93.4(4)
C42 Ti1 C41 C46 -121.6(5)
C21 Ti1 C41 C46 -103.6(4)
C45 C41 C42 C43 -0.8(5)
C46 C41 C42 C43 -176.8(4)
Ti1 C41 C42 C43 61.9(3)
C45 C41 C42 Ti1 -62.6(3)
C46 C41 C42 Ti1 121.4(4)
N1 Ti1 C42 C41 -18.8(3)
N2 Ti1 C42 C41 103.0(3)
C24 Ti1 C42 C41 -116.0(3)
C43 Ti1 C42 C41 117.1(4)
C44 Ti1 C42 C41 78.3(3)
C23 Ti1 C42 C41 -108.4(3)
C45 Ti1 C42 C41 37.4(2)
C22 Ti1 C42 C41 -142.6(2)
C25 Ti1 C42 C41 -151.2(3)
C21 Ti1 C42 C41 -167.0(2)
N1 Ti1 C42 C43 -135.9(3)
N2 Ti1 C42 C43 -14.2(4)
C24 Ti1 C42 C43 126.9(3)
C44 Ti1 C42 C43 -38.9(3)
C23 Ti1 C42 C43 134.4(3)
C45 Ti1 C42 C43 -79.7(3)
C22 Ti1 C42 C43 100.3(3)
C25 Ti1 C42 C43 91.7(3)
C21 Ti1 C42 C43 75.9(3)
C41 Ti1 C42 C43 -117.1(4)
C41 C42 C43 C44 2.1(5)
Ti1 C42 C43 C44 67.6(3)
C41 C42 C43 Ti1 -65.5(3)
N1 Ti1 C43 C44 -49.6(3)
N2 Ti1 C43 C44 57.4(3)
C24 Ti1 C43 C44 -164.8(3)
C23 Ti1 C43 C44 -176.1(3)
C45 Ti1 C43 C44 -36.2(3)
C22 Ti1 C43 C44 140.4(3)
C25 Ti1 C43 C44 168.5(3)
C42 Ti1 C43 C44 -112.4(4)
C21 Ti1 C43 C44 138.7(3)
C41 Ti1 C43 C44 -77.1(3)
N1 Ti1 C43 C42 62.8(4)
N2 Ti1 C43 C42 169.8(3)
C24 Ti1 C43 C42 -52.4(3)
C44 Ti1 C43 C42 112.4(4)
C23 Ti1 C43 C42 -63.7(3)
C45 Ti1 C43 C42 76.2(3)
C22 Ti1 C43 C42 -107.1(3)
C25 Ti1 C43 C42 -79.1(3)
C21 Ti1 C43 C42 -108.9(3)
C41 Ti1 C43 C42 35.3(3)
C42 C43 C44 C45 -2.7(5)
Ti1 C43 C44 C45 66.5(3)
C42 C43 C44 Ti1 -69.2(3)
N1 Ti1 C44 C45 28.0(3)
N2 Ti1 C44 C45 120.1(3)
C24 Ti1 C44 C45 -96.2(4)
C43 Ti1 C44 C45 -116.6(4)
C23 Ti1 C44 C45 -104.5(7)
C22 Ti1 C44 C45 172.8(3)
C25 Ti1 C44 C45 -128.7(3)
C42 Ti1 C44 C45 -77.4(3)
C21 Ti1 C44 C45 -164.7(3)
C41 Ti1 C44 C45 -37.6(3)
N1 Ti1 C44 C43 144.7(3)
N2 Ti1 C44 C43 -123.2(3)
C24 Ti1 C44 C43 20.4(4)
C23 Ti1 C44 C43 12.2(8)
C45 Ti1 C44 C43 116.6(4)
C22 Ti1 C44 C43 -70.6(4)
C25 Ti1 C44 C43 -12.1(3)
C42 Ti1 C44 C43 39.2(3)
C21 Ti1 C44 C43 -48.1(3)
C41 Ti1 C44 C43 79.1(3)
C43 C44 C45 C41 2.3(5)
Ti1 C44 C45 C41 66.9(3)
C43 C44 C45 Ti1 -64.6(3)
C42 C41 C45 C44 -0.9(5)
C46 C41 C45 C44 175.0(4)
Ti1 C41 C45 C44 -64.3(3)
C42 C41 C45 Ti1 63.4(3)
C46 C41 C45 Ti1 -120.7(4)
N1 Ti1 C45 C44 -152.8(3)
N2 Ti1 C45 C44 -60.0(3)
C24 Ti1 C45 C44 112.2(3)
C43 Ti1 C45 C44 37.0(3)
C23 Ti1 C45 C44 154.6(3)
C25 Ti1 C45 C44 68.4(4)
C42 Ti1 C45 C44 79.0(3)
C21 Ti1 C45 C44 27.2(5)
C41 Ti1 C45 C44 115.2(4)
N1 Ti1 C45 C41 92.1(3)
N2 Ti1 C45 C41 -175.2(3)
C24 Ti1 C45 C41 -3.0(3)
C43 Ti1 C45 C41 -78.1(3)
C44 Ti1 C45 C41 -115.2(4)
C23 Ti1 C45 C41 39.5(5)
C25 Ti1 C45 C41 -46.8(3)
C42 Ti1 C45 C41 -36.2(2)
C21 Ti1 C45 C41 -88.0(4)
C42 C41 C46 C54 9.8(6)
C45 C41 C46 C54 -165.4(4)
Ti1 C41 C46 C54 102.6(4)
C42 C41 C46 C47 137.1(5)
C45 C41 C46 C47 -38.2(6)
Ti1 C41 C46 C47 -130.2(4)
C54 C46 C47 C52 -92.2(6)
C41 C46 C47 C52 140.2(5)
C54 C46 C47 C48 86.3(6)
C41 C46 C47 C48 -41.2(6)
C52 C47 C48 C49 -0.7(8)
C46 C47 C48 C49 -179.2(5)
C47 C48 C49 C50 -0.4(8)
C48 C49 C50 C51 -0.2(8)
C48 C49 C50 C53 179.9(5)
C49 C50 C51 C52 1.9(8)
C53 C50 C51 C52 -178.2(5)
C48 C47 C52 C51 2.3(8)
C46 C47 C52 C51 -179.1(4)
C50 C51 C52 C47 -3.0(8)
C47 C46 C54 C59 118.0(5)
C41 C46 C54 C59 -115.0(5)
C47 C46 C54 C55 -62.5(6)
C41 C46 C54 C55 64.5(6)
C59 C54 C55 C56 -0.7(7)
C46 C54 C55 C56 179.8(4)
C54 C55 C56 C57 1.5(8)
C55 C56 C57 C58 -1.7(8)
C55 C56 C57 C60 178.5(5)
C56 C57 C58 C59 1.1(8)
C60 C57 C58 C59 -179.1(5)
C57 C58 C59 C54 -0.4(8)
C55 C54 C59 C58 0.2(7)
C46 C54 C59 C58 179.7(4)
N4 Ti2 N3 C61 -61.1(4)
C84 Ti2 N3 C61 76.5(4)
C104 Ti2 N3 C61 -167.6(4)
C83 Ti2 N3 C61 49.0(4)
C103 Ti2 N3 C61 -143.3(4)
C105 Ti2 N3 C61 156.7(4)
C102 Ti2 N3 C61 -162.0(4)
C82 Ti2 N3 C61 19.6(4)
C85 Ti2 N3 C61 66.1(5)
C101 Ti2 N3 C61 164.6(4)
C81 Ti2 N3 C61 21.9(5)
N3 Ti2 N4 C71 -58.4(4)
C84 Ti2 N4 C71 -169.6(4)
C104 Ti2 N4 C71 77.1(4)
C83 Ti2 N4 C71 -140.2(4)
C103 Ti2 N4 C71 46.6(4)
C105 Ti2 N4 C71 72.6(5)
C102 Ti2 N4 C71 19.6(4)
C82 Ti2 N4 C71 -154.9(4)
C85 Ti2 N4 C71 159.0(4)
C101 Ti2 N4 C71 26.4(5)
C81 Ti2 N4 C71 171.7(4)
Ti2 N3 C61 C62 22.9(7)
Ti2 N3 C61 C70 -158.3(3)
N3 C61 C62 C63 -175.6(5)
C70 C61 C62 C63 5.5(7)
C61 C62 C63 C64 -4.4(8)
C62 C63 C64 C65 -0.3(8)
C63 C64 C65 C70 3.5(7)
C63 C64 C65 C66 -175.6(5)
C70 C65 C66 C67 0.8(7)
C64 C65 C66 C67 180.0(5)
C65 C66 C67 C68 0.3(8)
C66 C67 C68 C69 -0.3(8)
C67 C68 C69 C70 -0.8(8)
C64 C65 C70 C69 179.0(4)
C66 C65 C70 C69 -1.9(7)
C64 C65 C70 C61 -2.3(7)
C66 C65 C70 C61 176.9(4)
C68 C69 C70 C65 1.9(7)
C68 C69 C70 C61 -176.8(5)
C62 C61 C70 C65 -2.2(7)
N3 C61 C70 C65 179.0(4)
C62 C61 C70 C69 176.5(4)
N3 C61 C70 C69 -2.3(7)
Ti2 N4 C71 C72 16.2(7)
Ti2 N4 C71 C80 -164.4(3)
N4 C71 C72 C73 -177.0(5)
C80 C71 C72 C73 3.6(7)
C71 C72 C73 C74 -3.8(8)
C72 C73 C74 C75 1.0(8)
C73 C74 C75 C80 1.8(7)
C73 C74 C75 C76 -177.3(5)
C80 C75 C76 C77 1.0(8)
C74 C75 C76 C77 -179.9(5)
C75 C76 C77 C78 1.6(9)
C76 C77 C78 C79 -1.5(9)
C77 C78 C79 C80 -1.3(8)
C74 C75 C80 C79 177.2(4)
C76 C75 C80 C79 -3.7(7)
C74 C75 C80 C71 -1.8(7)
C76 C75 C80 C71 177.4(4)
C78 C79 C80 C75 3.9(7)
C78 C79 C80 C71 -177.2(5)
N4 C71 C80 C75 179.7(4)
C72 C71 C80 C75 -0.9(6)
N4 C71 C80 C79 0.8(7)
C72 C71 C80 C79 -179.8(4)
N4 Ti2 C81 C85 -157.5(3)
N3 Ti2 C81 C85 113.1(3)
C84 Ti2 C81 C85 38.4(3)
C104 Ti2 C81 C85 -60.0(3)
C83 Ti2 C81 C85 80.1(3)
C103 Ti2 C81 C85 -83.8(3)
C105 Ti2 C81 C85 -25.7(3)
C102 Ti2 C81 C85 -58.5(4)
C82 Ti2 C81 C85 117.3(4)
C101 Ti2 C81 C85 -11.2(3)
N4 Ti2 C81 C82 85.2(3)
N3 Ti2 C81 C82 -4.2(4)
C84 Ti2 C81 C82 -78.9(3)
C104 Ti2 C81 C82 -177.3(3)
C83 Ti2 C81 C82 -37.2(3)
C103 Ti2 C81 C82 158.9(3)
C105 Ti2 C81 C82 -143.0(3)
C102 Ti2 C81 C82 -175.8(3)
C85 Ti2 C81 C82 -117.3(4)
C101 Ti2 C81 C82 -128.6(3)
N4 Ti2 C81 C86 -33.3(4)
N3 Ti2 C81 C86 -122.7(4)
C84 Ti2 C81 C86 162.6(5)
C104 Ti2 C81 C86 64.2(4)
C83 Ti2 C81 C86 -155.7(5)
C103 Ti2 C81 C86 40.4(4)
C105 Ti2 C81 C86 98.5(4)
C102 Ti2 C81 C86 65.7(5)
C82 Ti2 C81 C86 -118.5(5)
C85 Ti2 C81 C86 124.2(5)
C101 Ti2 C81 C86 112.9(4)
C85 C81 C82 C83 2.1(5)
C86 C81 C82 C83 -174.9(4)
Ti2 C81 C82 C83 63.3(3)
C85 C81 C82 Ti2 -61.2(3)
C86 C81 C82 Ti2 121.8(4)
N4 Ti2 C82 C83 154.6(3)
N3 Ti2 C82 C83 60.7(3)
C84 Ti2 C82 C83 -38.0(3)
C104 Ti2 C82 C83 -112.6(3)
C103 Ti2 C82 C83 -155.7(4)
C105 Ti2 C82 C83 -68.4(4)
C85 Ti2 C82 C83 -80.4(3)
C101 Ti2 C82 C83 -27.0(5)
C81 Ti2 C82 C83 -116.1(4)
N4 Ti2 C82 C81 -89.3(3)
N3 Ti2 C82 C81 176.7(3)
C84 Ti2 C82 C81 78.1(3)
C104 Ti2 C82 C81 3.5(4)
C83 Ti2 C82 C81 116.1(4)
C103 Ti2 C82 C81 -39.7(5)
C105 Ti2 C82 C81 47.6(3)
C85 Ti2 C82 C81 35.7(3)
C101 Ti2 C82 C81 89.1(4)
C81 C82 C83 C84 -2.3(5)
Ti2 C82 C83 C84 65.5(3)
C81 C82 C83 Ti2 -67.7(3)
N4 Ti2 C83 C84 -141.7(3)
N3 Ti2 C83 C84 126.5(3)
C104 Ti2 C83 C84 -17.2(4)
C103 Ti2 C83 C84 8.2(8)
C105 Ti2 C83 C84 13.2(3)
C102 Ti2 C83 C84 71.8(4)
C82 Ti2 C83 C84 -114.8(4)
C85 Ti2 C83 C84 -39.0(3)
C101 Ti2 C83 C84 48.8(3)
C81 Ti2 C83 C84 -78.5(3)
N4 Ti2 C83 C82 -26.8(3)
N3 Ti2 C83 C82 -118.7(3)
C84 Ti2 C83 C82 114.8(4)
C104 Ti2 C83 C82 97.6(4)
C103 Ti2 C83 C82 123.0(7)
C105 Ti2 C83 C82 128.0(3)
C102 Ti2 C83 C82 -173.4(3)
C85 Ti2 C83 C82 75.8(3)
C101 Ti2 C83 C82 163.6(3)
C81 Ti2 C83 C82 36.3(3)
C82 C83 C84 C85 1.5(5)
Ti2 C83 C84 C85 69.8(3)
C82 C83 C84 Ti2 -68.3(3)
N4 Ti2 C84 C83 54.9(4)
N3 Ti2 C84 C83 -54.0(3)
C104 Ti2 C84 C83 167.4(3)
C103 Ti2 C84 C83 -177.4(3)
C105 Ti2 C84 C83 -167.2(3)
C102 Ti2 C84 C83 -135.9(3)
C82 Ti2 C84 C83 37.3(3)
C85 Ti2 C84 C83 113.1(4)
C101 Ti2 C84 C83 -136.5(3)
C81 Ti2 C84 C83 77.3(3)
N4 Ti2 C84 C85 -58.3(4)
N3 Ti2 C84 C85 -167.1(3)
C104 Ti2 C84 C85 54.3(3)
C83 Ti2 C84 C85 -113.1(4)
C103 Ti2 C84 C85 69.4(3)
C105 Ti2 C84 C85 79.6(3)
C102 Ti2 C84 C85 111.0(3)
C82 Ti2 C84 C85 -75.9(3)
C101 Ti2 C84 C85 110.4(3)
C81 Ti2 C84 C85 -35.9(3)
C82 C81 C85 C84 -1.1(5)
C86 C81 C85 C84 175.7(4)
Ti2 C81 C85 C84 -62.0(3)
C82 C81 C85 Ti2 60.9(3)
C86 C81 C85 Ti2 -122.3(4)
C83 C84 C85 C81 -0.3(5)
Ti2 C84 C85 C81 67.5(3)
C83 C84 C85 Ti2 -67.8(3)
N4 Ti2 C85 C81 24.0(3)
N3 Ti2 C85 C81 -97.6(3)
C84 Ti2 C85 C81 -115.5(4)
C104 Ti2 C85 C81 118.8(3)
C83 Ti2 C85 C81 -77.1(3)
C103 Ti2 C85 C81 113.6(3)
C105 Ti2 C85 C81 153.8(3)
C102 Ti2 C85 C81 149.9(2)
C82 Ti2 C85 C81 -36.1(2)
C101 Ti2 C85 C81 171.7(2)
N4 Ti2 C85 C84 139.5(3)
N3 Ti2 C85 C84 18.0(4)
C104 Ti2 C85 C84 -125.6(3)
C83 Ti2 C85 C84 38.4(3)
C103 Ti2 C85 C84 -130.8(3)
C105 Ti2 C85 C84 -90.7(3)
C102 Ti2 C85 C84 -94.5(3)
C82 Ti2 C85 C84 79.4(3)
C101 Ti2 C85 C84 -72.8(3)
C81 Ti2 C85 C84 115.5(4)
C85 C81 C86 C94 -7.5(6)
C82 C81 C86 C94 168.8(4)
Ti2 C81 C86 C94 -101.3(4)
C85 C81 C86 C87 -133.1(5)
C82 C81 C86 C87 43.2(6)
Ti2 C81 C86 C87 133.1(4)
C94 C86 C87 C92 91.0(5)
C81 C86 C87 C92 -140.2(5)
C94 C86 C87 C88 -84.2(5)
C81 C86 C87 C88 44.6(6)
C92 C87 C88 C89 0.9(7)
C86 C87 C88 C89 176.3(4)
C87 C88 C89 C90 0.9(8)
C88 C89 C90 C91 -1.9(8)
C88 C89 C90 C93 -179.5(5)
C89 C90 C91 C92 1.1(8)
C93 C90 C91 C92 178.7(5)
C88 C87 C92 C91 -1.8(8)
C86 C87 C92 C91 -177.1(4)
C90 C91 C92 C87 0.8(8)
C87 C86 C94 C95 72.0(5)
C81 C86 C94 C95 -54.3(6)
C87 C86 C94 C99 -101.8(4)
C81 C86 C94 C99 131.9(4)
C99 C94 C95 C96 -1.4(6)
C86 C94 C95 C96 -175.4(4)
C94 C95 C96 C97 1.3(7)
C95 C96 C97 C98 -0.1(7)
C95 C96 C97 C100 -177.6(4)
C96 C97 C98 C99 -0.9(7)
C100 C97 C98 C99 176.5(4)
C97 C98 C99 C94 0.8(7)
C95 C94 C99 C98 0.4(6)
C86 C94 C99 C98 174.6(4)
N4 Ti2 C101 C105 103.2(3)
N3 Ti2 C101 C105 -166.9(3)
C84 Ti2 C101 C105 -65.6(3)
C104 Ti2 C101 C105 36.9(3)
C83 Ti2 C101 C105 -90.6(3)
C103 Ti2 C101 C105 78.9(3)
C102 Ti2 C101 C105 115.4(4)
C82 Ti2 C101 C105 -74.7(4)
C85 Ti2 C101 C105 -32.6(3)
C81 Ti2 C101 C105 -26.4(3)
N4 Ti2 C101 C102 -12.2(4)
N3 Ti2 C101 C102 77.7(3)
C84 Ti2 C101 C102 179.1(3)
C104 Ti2 C101 C102 -78.5(3)
C83 Ti2 C101 C102 154.0(3)
C103 Ti2 C101 C102 -36.5(3)
C105 Ti2 C101 C102 -115.4(4)
C82 Ti2 C101 C102 170.0(3)
C85 Ti2 C101 C102 -147.9(3)
C81 Ti2 C101 C102 -141.8(3)
N4 Ti2 C101 C106 -133.1(3)
N3 Ti2 C101 C106 -43.1(4)
C84 Ti2 C101 C106 58.2(4)
C104 Ti2 C101 C106 160.6(4)
C83 Ti2 C101 C106 33.1(4)
C103 Ti2 C101 C106 -157.4(4)
C105 Ti2 C101 C106 123.7(5)
C102 Ti2 C101 C106 -120.9(5)
C82 Ti2 C101 C106 49.1(5)
C85 Ti2 C101 C106 91.2(4)
C81 Ti2 C101 C106 97.3(4)
C105 C101 C102 C103 -1.5(5)
C106 C101 C102 C103 179.9(4)
Ti2 C101 C102 C103 62.9(3)
C105 C101 C102 Ti2 -64.4(3)
C106 C101 C102 Ti2 116.9(4)
N4 Ti2 C102 C101 171.1(3)
N3 Ti2 C102 C101 -96.3(3)
C84 Ti2 C102 C101 -1.1(3)
C104 Ti2 C102 C101 78.9(3)
C83 Ti2 C102 C101 -40.6(4)
C103 Ti2 C102 C101 117.4(4)
C105 Ti2 C102 C101 37.0(2)
C85 Ti2 C102 C101 41.5(3)
C81 Ti2 C102 C101 77.1(4)
N4 Ti2 C102 C103 53.8(3)
N3 Ti2 C102 C103 146.4(3)
C84 Ti2 C102 C103 -118.5(3)
C104 Ti2 C102 C103 -38.5(3)
C83 Ti2 C102 C103 -158.0(3)
C105 Ti2 C102 C103 -80.4(3)
C85 Ti2 C102 C103 -75.9(3)
C101 Ti2 C102 C103 -117.4(4)
C81 Ti2 C102 C103 -40.2(5)
C101 C102 C103 C104 -0.3(5)
Ti2 C102 C103 C104 64.6(3)
C101 C102 C103 Ti2 -64.9(3)
N4 Ti2 C103 C102 -126.9(3)
N3 Ti2 C103 C102 -34.1(3)
C84 Ti2 C103 C102 87.7(3)
C104 Ti2 C103 C102 114.5(4)
C83 Ti2 C103 C102 81.5(8)
C105 Ti2 C103 C102 75.8(3)
C82 Ti2 C103 C102 -176.4(3)
C85 Ti2 C103 C102 123.4(3)
C101 Ti2 C103 C102 35.8(3)
C81 Ti2 C103 C102 159.2(3)
N4 Ti2 C103 C104 118.6(3)
N3 Ti2 C103 C104 -148.6(3)
C84 Ti2 C103 C104 -26.8(3)
C83 Ti2 C103 C104 -33.0(8)
C105 Ti2 C103 C104 -38.7(3)
C102 Ti2 C103 C104 -114.5(4)
C82 Ti2 C103 C104 69.1(5)
C85 Ti2 C103 C104 8.9(3)
C101 Ti2 C103 C104 -78.7(3)
C81 Ti2 C103 C104 44.7(3)
C102 C103 C104 C105 1.9(5)
Ti2 C103 C104 C105 68.8(3)
C102 C103 C104 Ti2 -67.0(3)
N4 Ti2 C104 C105 -174.1(3)
N3 Ti2 C104 C105 -68.9(4)
C84 Ti2 C104 C105 47.4(3)
C83 Ti2 C104 C105 57.1(4)
C103 Ti2 C104 C105 -112.8(4)
C102 Ti2 C104 C105 -75.5(3)
C82 Ti2 C104 C105 101.8(3)
C85 Ti2 C104 C105 75.4(3)
C101 Ti2 C104 C105 -35.4(3)
C81 Ti2 C104 C105 103.7(3)
N4 Ti2 C104 C103 -61.3(3)
N3 Ti2 C104 C103 43.9(3)
C84 Ti2 C104 C103 160.2(3)
C83 Ti2 C104 C103 169.9(3)
C105 Ti2 C104 C103 112.8(4)
C102 Ti2 C104 C103 37.4(2)
C82 Ti2 C104 C103 -145.3(3)
C85 Ti2 C104 C103 -171.7(3)
C101 Ti2 C104 C103 77.5(3)
C81 Ti2 C104 C103 -143.4(3)
C102 C101 C105 C104 2.7(5)
C106 C101 C105 C104 -178.7(4)
Ti2 C101 C105 C104 -61.9(3)
C102 C101 C105 Ti2 64.5(3)
C106 C101 C105 Ti2 -116.8(4)
C103 C104 C105 C101 -2.9(5)
Ti2 C104 C105 C101 64.7(3)
C103 C104 C105 Ti2 -67.6(3)
N4 Ti2 C105 C101 -109.6(3)
N3 Ti2 C105 C101 14.4(3)
C84 Ti2 C105 C101 110.6(3)
C104 Ti2 C105 C101 -117.5(4)
C83 Ti2 C105 C101 103.0(3)
C103 Ti2 C105 C101 -78.4(3)
C102 Ti2 C105 C101 -37.2(2)
C82 Ti2 C105 C101 136.3(3)
C85 Ti2 C105 C101 146.5(3)
C81 Ti2 C105 C101 160.6(3)
N4 Ti2 C105 C104 7.9(4)
N3 Ti2 C105 C104 131.9(3)
C84 Ti2 C105 C104 -131.9(3)
C83 Ti2 C105 C104 -139.5(3)
C103 Ti2 C105 C104 39.1(3)
C102 Ti2 C105 C104 80.3(3)
C82 Ti2 C105 C104 -106.2(3)
C85 Ti2 C105 C104 -96.0(3)
C101 Ti2 C105 C104 117.5(4)
C81 Ti2 C105 C104 -81.9(3)
C105 C101 C106 C114 -5.4(6)
C102 C101 C106 C114 173.0(4)
Ti2 C101 C106 C114 -96.9(4)
C105 C101 C106 C107 -133.4(5)
C102 C101 C106 C107 45.0(6)
Ti2 C101 C106 C107 135.1(3)
C114 C106 C107 C112 -87.0(5)
C101 C106 C107 C112 43.6(6)
C114 C106 C107 C108 89.4(5)
C101 C106 C107 C108 -140.0(4)
C112 C107 C108 C109 -2.5(7)
C106 C107 C108 C109 -179.0(4)
C107 C108 C109 C110 2.4(8)
C108 C109 C110 C111 0.8(8)
C108 C109 C110 C113 179.1(5)
C109 C110 C111 C112 -3.8(9)
C113 C110 C111 C112 177.9(5)
C108 C107 C112 C111 -0.4(7)
C106 C107 C112 C111 176.0(5)
C110 C111 C112 C107 3.6(8)
C101 C106 C114 C119 -55.7(6)
C107 C106 C114 C119 73.2(5)
C101 C106 C114 C115 128.3(4)
C107 C106 C114 C115 -102.8(5)
C119 C114 C115 C116 0.1(7)
C106 C114 C115 C116 176.4(4)
C114 C115 C116 C117 -0.1(7)
C115 C116 C117 C118 0.2(7)
C115 C116 C117 C120 -178.7(4)
C116 C117 C118 C119 -0.2(7)
C120 C117 C118 C119 178.6(5)
C117 C118 C119 C114 0.2(7)
C115 C114 C119 C118 -0.2(7)
C106 C114 C119 C118 -176.3(4)
C121 C122 C123 C124 -166.8(7)
C122 C123 C124 C125 170.0(9)
C123 C124 C125 C126 -174.0(8)
C127 C128 C129 C130 -165.4(18)
C128 C129 C130 C131 173.6(17)
C129 C130 C131 C132 175.3(12)
